data_7717480
loop_
_publ_author_name
'Rama-Mart&#xed;nez, Gustavo'
'Osorio-Celis, Marcelo'
'Sabater-Algarra, Yolanda'
'S&#xe1;nchez-Brunete, Diego'
'Llamas-Saiz, Antonio L'
'Quir&#xf3;s-D&#xed;ez, Eugenia P'
'V&#xe1;zquez, M Eugenio'
'V&#xe1;zquez L&#xf3;pez, Miguel'
'Gim&#xe9;nez L&#xf3;pez, Mar&#xed;a Del Carmen'

_publ_section_title
;
 Single-ion magnetism in novel Btp-based cobalt complexes of different
 charge.
;
_journal_issue 46
_journal_name_full 'Dalton transactions (Cambridge, England : 2003)'
_journal_page_first 18515
_journal_page_last 18527
_journal_paper_doi 10.1039/d4dt02338b
_journal_volume 53
_journal_year 2024
_chemical_formula_moiety 'C26 H21 Co N14 O8, Cl O4, 3(H2 O)'
_chemical_formula_sum 'C26 H27 Cl Co N14 O15'
_chemical_formula_weight 869.99
_chemical_name_common 'MO282 - 21GLA227'
_space_group_crystal_system triclinic
_space_group_IT_number 2
_space_group_name_Hall '-P 1'
_space_group_name_H-M_alt 'P -1'
_atom_sites_solution_hydrogens mixed
_atom_sites_solution_primary dual
_atom_sites_solution_secondary difmap
_audit_update_record
;
2024-10-01 deposited with the CCDC.	2024-10-04 downloaded from the CCDC.
;
_cell_angle_alpha 102.685(3)
_cell_angle_beta 100.768(3)
_cell_angle_gamma 106.576(3)
_cell_formula_units_Z 4
_cell_length_a 10.8758(10)
_cell_length_b 15.7999(14)
_cell_length_c 22.4832(18)
_cell_measurement_reflns_used 7310
_cell_measurement_temperature 100.(2)
_cell_measurement_theta_max 21.2166
_cell_measurement_theta_min 2.8108
_cell_volume 3481.5(5)
_computing_cell_refinement 'SAINT V8.40B (Bruker AXS LLC, 2019)'
_computing_data_collection 'Bruker APEX4 software'
_computing_data_reduction 'SAINT V8.40B (Bruker AXS LLC, 2019)'
_computing_molecular_graphics 'shelXle (C.B. Huebschle, rev 1503)'
_computing_publication_material 'IUCr Journals printCIF'
_computing_structure_refinement 'SHELXL-2019/2 (Sheldrick, 2019)'
_computing_structure_solution 'SHELXT 2018/2 (Sheldrick, 2018)'
_diffrn_ambient_temperature 100.(2)
_diffrn_detector_area_resol_mean 7.3910
_diffrn_measured_fraction_theta_full 1.000
_diffrn_measured_fraction_theta_max 1.000
_diffrn_measurement_device '\k--geometry diffractometer'
_diffrn_measurement_device_type 'Bruker D8 VENTURE PHOTON-III C14'
_diffrn_measurement_method '\f or \w oscillation scans'
_diffrn_radiation_monochromator 'multilayer mirror'
_diffrn_radiation_type 'Mo K\a'
_diffrn_radiation_wavelength 0.71073
_diffrn_reflns_av_R_equivalents 0.1333
_diffrn_reflns_av_unetI/netI 0.0655
_diffrn_reflns_limit_h_max 13
_diffrn_reflns_limit_h_min -13
_diffrn_reflns_limit_k_max 19
_diffrn_reflns_limit_k_min -19
_diffrn_reflns_limit_l_max 27
_diffrn_reflns_limit_l_min -27
_diffrn_reflns_number 139579
_diffrn_reflns_theta_full 25.24
_diffrn_reflns_theta_max 25.35
_diffrn_reflns_theta_min 1.92
_diffrn_source 'microfocus sealed tube'
_diffrn_source_type 'Incoatec I\mS 3.0'
_diffrn_source_voltage 50
_exptl_absorpt_coefficient_mu 0.662
_exptl_absorpt_correction_T_max 0.99
_exptl_absorpt_correction_T_min 0.90
_exptl_absorpt_correction_type multi-scan
_exptl_absorpt_process_details
;
Krause, L., Herbst-Irmer, R., Sheldrick, G. M., Stalke, D. (2015).
"Comparison of silver and molybdenum microfocus X-ray sources for
single-crystal structure determination"
J. Appl. Cryst. 48, 3-10.
doi:10.1107/S1600576714022985
;
_exptl_crystal_colour 'clear light orange'
_exptl_crystal_density_diffrn 1.660
_exptl_crystal_density_method 'not measured'
_exptl_crystal_description plate
_exptl_crystal_F_000 1780
_exptl_crystal_size_max 0.060
_exptl_crystal_size_mid 0.050
_exptl_crystal_size_min 0.020
_refine_diff_density_max 1.027
_refine_diff_density_min -0.653
_refine_ls_extinction_method none
_refine_ls_goodness_of_fit_ref 1.054
_refine_ls_hydrogen_treatment mixed
_refine_ls_matrix_type full
_refine_ls_number_parameters 1394
_refine_ls_number_reflns 12733
_refine_ls_number_restraints 3415
_refine_ls_restrained_S_all 0.958
_refine_ls_R_factor_all 0.1161
_refine_ls_R_factor_gt 0.0737
_refine_ls_shift/su_max 0.000
_refine_ls_shift/su_mean 0.000
_refine_ls_structure_factor_coef Fsqd
_refine_ls_weighting_details 'w=1/[\s^2^(Fo^2^)+(0.0938P)^2^+11.3605P] where P=(Fo^2^+2Fc^2^)/3'
_refine_ls_weighting_scheme calc
_refine_ls_wR_factor_gt 0.1913
_refine_ls_wR_factor_ref 0.2200
_reflns_Friedel_coverage 0.000
_reflns_number_gt 8333
_reflns_number_total 12733
_reflns_threshold_expression 'I > 2\s(I)'
_cod_data_source_file d4dt02338b2.cif
_cod_data_source_block 21GLA227
_cod_depositor_comments
;
The following automatic conversions were performed:

data item '_exptl_absorpt_correction_type' value 'Multi-Scan' was
changed to 'multi-scan' in accordance with the
/home/data/users/saulius/crontab/automatic-downloads/rss-feeds/RSC/lib/dictionaries/cif_core.dic
dictionary named 'cif_core.dic' version 2.4.2 last updated on
2011-04-26.

Automatic conversion script
Id: cif_fix_values 8170 2020-07-09 18:12:32Z antanas 

 Adding full bibliography for 7717479--7717481.cif.
;
_cod_database_code 7717480

loop_
_space_group_symop_operation_xyz
'x, y, z'
'-x, -y, -z'

loop_
_atom_site_type_symbol
_atom_site_label
_atom_site_fract_x
_atom_site_fract_y
_atom_site_fract_z
_atom_site_U_iso_or_equiv
_atom_site_adp_type
_atom_site_calc_flag
_atom_site_refinement_flags_adp
_atom_site_refinement_flags_occupancy
_atom_site_refinement_flags_posn
_atom_site_occupancy
_atom_site_disorder_assembly
_atom_site_disorder_group
Co Co1 0.59082(8) 0.10217(5) 0.36488(3) 0.0318(2) Uani d . . . 1.000000 . .
Co Co2 0.87757(8) 0.36766(5) 0.11960(4) 0.0382(2) Uani d . . . 1.000000 . .
N N1_1 0.5836(4) 0.1784(3) 0.3005(2) 0.0321(10) Uani d U . D 1.000000 . .
C C2_1 0.5846(5) 0.2657(4) 0.3194(2) 0.0330(11) Uani d U . D 1.000000 . .
C C3_1 0.5739(6) 0.3161(4) 0.2769(3) 0.0388(13) Uani d U . D 1.000000 . .
H H3_1 0.575289 0.377834 0.290447 0.047000 Uiso calc U . R 1.000000 . .
C C4_1 0.5610(6) 0.2743(4) 0.2138(3) 0.0444(14) Uani d U . D 1.000000 . .
H H4_1 0.552698 0.307752 0.183804 0.053000 Uiso calc U . R 1.000000 . .
C C5_1 0.5602(6) 0.1854(4) 0.1939(3) 0.0410(13) Uani d U . D 1.000000 . .
H H5_1 0.551670 0.156835 0.150796 0.049000 Uiso calc U . R 1.000000 . .
C C6_1 0.5723(6) 0.1388(4) 0.2391(2) 0.0371(12) Uani d U . D 1.000000 . .
N N11_1 0.5938(5) 0.2329(3) 0.4200(2) 0.0334(10) Uani d U . D 1.000000 . .
N N12_1 0.6093(5) 0.2722(3) 0.4798(2) 0.0351(10) Uani d U . D 1.000000 . .
N N13_1 0.6244(4) 0.3612(3) 0.4853(2) 0.0314(10) Uani d U . D 1.000000 . .
C C14_1 0.6169(6) 0.3788(4) 0.4288(2) 0.0352(12) Uani d U . D 1.000000 . .
H H14_1 0.623757 0.435970 0.420250 0.042000 Uiso calc U . R 1.000000 . .
C C15_1 0.5972(5) 0.2963(3) 0.3867(2) 0.0311(11) Uani d U . D 1.000000 . .
C C16_1 0.6428(5) 0.4228(4) 0.5471(2) 0.0355(12) Uani d U . D 1.000000 . .
H H16A_1 0.703666 0.484787 0.550576 0.043000 Uiso calc U . R 1.000000 . .
H H16B_1 0.685927 0.400097 0.580024 0.043000 Uiso calc U . R 1.000000 . .
C C17_1 0.5139(5) 0.4316(4) 0.5601(3) 0.0387(13) Uani d U . D 1.000000 . .
O O18_1 0.4097(4) 0.4046(3) 0.51581(19) 0.0418(10) Uani d U . D 1.000000 . .
O O19_1 0.5227(4) 0.4689(3) 0.61761(19) 0.0469(11) Uani d U . D 1.000000 . .
N N21_1 0.5863(5) 0.0102(3) 0.2784(2) 0.0377(11) Uani d U . D 1.000000 . .
N N22_1 0.5916(5) -0.0733(3) 0.2609(2) 0.0436(12) Uani d U . D 1.000000 . .
N N23_1 0.5865(5) -0.0909(3) 0.1994(2) 0.0436(12) Uani d U . D 1.000000 . .
C C24_1 0.5767(6) -0.0211(4) 0.1765(3) 0.0410(13) Uani d U . D 1.000000 . .
H H24_1 0.571296 -0.017820 0.134427 0.049000 Uiso calc U . R 1.000000 . .
C C25_1 0.5761(6) 0.0443(4) 0.2273(2) 0.0355(12) Uani d U . D 1.000000 . .
C C26_1 0.5969(7) -0.1787(4) 0.1674(3) 0.0549(17) Uani d U . D 1.000000 . .
H H26A_1 0.522005 -0.209424 0.128674 0.066000 Uiso calc U . R 1.000000 . .
H H26B_1 0.588180 -0.219020 0.195506 0.066000 Uiso calc U . R 1.000000 . .
C C27_1 0.7259(8) -0.1685(5) 0.1494(4) 0.073(2) Uani d U . D 1.000000 . .
O O28_1 0.8009(6) -0.0910(4) 0.1545(3) 0.0802(17) Uani d U . D 1.000000 . .
O O29_1 0.7457(8) -0.2416(5) 0.1281(5) 0.131(3) Uani d U . D 1.000000 . .
H H29_1 0.797264 -0.250908 0.156781 0.196000 Uiso calc U . DR 1.000000 . .
N N1_2 0.6028(4) 0.0141(3) 0.4217(2) 0.0306(10) Uani d U . D 1.000000 . .
C C2_2 0.7217(5) 0.0214(3) 0.4574(2) 0.0305(11) Uani d U . D 1.000000 . .
C C3_2 0.7328(5) -0.0377(3) 0.4937(3) 0.0342(12) Uani d U . D 1.000000 . .
H H3_2 0.816751 -0.030801 0.519623 0.041000 Uiso calc U . R 1.000000 . .
C C4_2 0.6182(5) -0.1074(4) 0.4914(3) 0.0370(13) Uani d U . D 1.000000 . .
H H4_2 0.623527 -0.149606 0.515227 0.044000 Uiso calc U . R 1.000000 . .
C C5_2 0.4959(6) -0.1151(4) 0.4541(3) 0.0374(13) Uani d U . D 1.000000 . .
H H5_2 0.416971 -0.162281 0.452298 0.045000 Uiso calc U . R 1.000000 . .
C C6_2 0.4911(5) -0.0529(3) 0.4197(3) 0.0337(12) Uani d U . D 1.000000 . .
N N11_2 0.7966(4) 0.1431(3) 0.4101(2) 0.0326(10) Uani d U . D 1.000000 . .
N N12_2 0.9024(4) 0.2102(3) 0.4118(2) 0.0363(11) Uani d U . D 1.000000 . .
N N13_2 1.0026(4) 0.2082(3) 0.4556(2) 0.0344(10) Uani d U . D 1.000000 . .
C C14_2 0.9626(5) 0.1408(4) 0.4826(2) 0.0332(12) Uani d U . D 1.000000 . .
H H14_2 1.014835 0.125817 0.514886 0.040000 Uiso calc U . R 1.000000 . .
C C15_2 0.8289(5) 0.0983(3) 0.4529(2) 0.0311(11) Uani d U . D 1.000000 . .
C C16_2 1.1364(5) 0.2675(4) 0.4620(3) 0.0416(14) Uani d U . D 1.000000 . .
H H16A_2 1.194341 0.276510 0.504147 0.050000 Uiso calc U . R 1.000000 . .
H H16B_2 1.135309 0.328559 0.458380 0.050000 Uiso calc U . R 1.000000 . .
C C17_2 1.1912(5) 0.2234(4) 0.4104(3) 0.0390(13) Uani d U . D 1.000000 . .
O O18_2 1.1278(4) 0.1507(3) 0.3701(2) 0.0597(13) Uani d U . D 1.000000 . .
O O19_2 1.3140(4) 0.2693(3) 0.4127(2) 0.0535(12) Uani d U . D 1.000000 . .
H H19_2 1.344501 0.316550 0.444077 0.080000 Uiso calc U . R 1.000000 . .
N N21_2 0.3879(4) 0.0235(3) 0.3541(2) 0.0370(11) Uani d U . D 1.000000 . .
N N22_2 0.2720(5) 0.0201(4) 0.3220(2) 0.0461(12) Uani d U . D 1.000000 . .
N N23_2 0.1821(5) -0.0540(3) 0.3285(2) 0.0433(12) Uani d U . D 1.000000 . .
C C24_2 0.2397(5) -0.0973(4) 0.3643(3) 0.0398(13) Uani d U . D 1.000000 . .
H H24_2 0.197453 -0.150596 0.375638 0.048000 Uiso calc U . R 1.000000 . .
C C25_2 0.3726(5) -0.0476(4) 0.3808(3) 0.0341(12) Uani d U . D 1.000000 . .
C C26_2 0.0440(5) -0.0782(5) 0.2942(3) 0.0547(18) Uani d U . D 1.000000 . .
H H26A_2 0.020495 -0.133412 0.257673 0.066000 Uiso calc U . DR 1.000000 . .
H H26B_2 0.033847 -0.026929 0.277418 0.066000 Uiso calc U . R 1.000000 . .
C C27_2 -0.0520(6) -0.0978(4) 0.3343(3) 0.0444(14) Uani d U . D 1.000000 . .
O O28_2 -0.0192(4) -0.0851(3) 0.3904(2) 0.0480(11) Uani d U . D 1.000000 . .
O O29_2 -0.1731(4) -0.1289(5) 0.2986(2) 0.0795(19) Uani d U . D 1.000000 . .
H H29_2 -0.226327 -0.144202 0.320175 0.119000 Uiso calc U . DR 1.000000 . .
N N1_3 0.8734(5) 0.4682(3) 0.0726(2) 0.0362(10) Uani d U . D 1.000000 . .
C C2_3 0.7571(5) 0.4669(4) 0.0384(3) 0.0355(12) Uani d U . D 1.000000 . .
C C3_3 0.7513(6) 0.5359(4) 0.0099(3) 0.0417(14) Uani d U . D 1.000000 . .
H H3_3 0.669094 0.534513 -0.014630 0.050000 Uiso calc U . R 1.000000 . .
C C4_3 0.8690(6) 0.6068(4) 0.0183(3) 0.0501(16) Uani d U . D 1.000000 . .
H H4_3 0.867344 0.655358 -0.000048 0.060000 Uiso calc U . R 1.000000 . .
C C5_3 0.9886(6) 0.6075(4) 0.0530(3) 0.0459(14) Uani d U . D 1.000000 . .
H H5_3 1.069565 0.655069 0.058002 0.055000 Uiso calc U . R 1.000000 . .
C C6_3 0.9871(6) 0.5372(4) 0.0802(3) 0.0393(13) Uani d U . D 1.000000 . .
N N11_3 0.6724(5) 0.3342(3) 0.0741(2) 0.0396(11) Uani d U . D 1.000000 . .
N N12_3 0.5642(5) 0.2668(3) 0.0679(2) 0.0409(11) Uani d U . D 1.000000 . .
N N13_3 0.4672(5) 0.2761(3) 0.0263(2) 0.0405(11) Uani d U . D 1.000000 . .
C C14_3 0.5132(6) 0.3502(4) 0.0056(3) 0.0395(13) Uani d U . D 1.000000 . .
H H14_3 0.464413 0.371330 -0.023952 0.047000 Uiso calc U . R 1.000000 . .
C C15_3 0.6466(5) 0.3883(4) 0.0371(3) 0.0354(12) Uani d U . D 1.000000 . .
C C16_3^a 0.3322(9) 0.2083(6) 0.0098(4) 0.051(2) Uani d U P D 0.857(8) A 1
H H16A_3^a 0.335130 0.146038 -0.008085 0.062000 Uiso calc U P R 0.857(8) A 1
H H16B_3^a 0.273630 0.221910 -0.023455 0.062000 Uiso calc U P R 0.857(8) A 1
C C17_3^a 0.2718(7) 0.2080(5) 0.0661(4) 0.0532(19) Uani d U P D 0.857(8) A 1
O O18_3^a 0.3060(6) 0.2865(4) 0.1058(3) 0.0557(15) Uani d U P D 0.857(8) A 1
O O19_3^a 0.1963(6) 0.1339(4) 0.0675(3) 0.078(2) Uani d U P D 0.857(8) A 1
N N21_3 1.0827(5) 0.4451(3) 0.1341(2) 0.0415(11) Uani d U . D 1.000000 . .
N N22_3 1.1960(5) 0.4425(3) 0.1647(2) 0.0456(12) Uani d U . D 1.000000 . .
N N23_3 1.2902(5) 0.5212(4) 0.1669(3) 0.0518(13) Uani d U . D 1.000000 . .
C C24_3 1.2369(6) 0.5727(4) 0.1377(3) 0.0470(15) Uani d U . D 1.000000 . .
H H24_3 1.282378 0.630649 0.132757 0.056000 Uiso calc U . R 1.000000 . .
C C25_3 1.1027(6) 0.5241(4) 0.1162(3) 0.0427(13) Uani d U . D 1.000000 . .
C C26_3 1.4254(6) 0.5414(5) 0.2041(3) 0.0611(19) Uani d U . D 1.000000 . .
H H26A_3 1.434036 0.484851 0.213761 0.073000 Uiso calc U . R 1.000000 . .
H H26B_3 1.443214 0.588640 0.244723 0.073000 Uiso calc U . R 1.000000 . .
C C27_3 1.5273(6) 0.5760(5) 0.1699(3) 0.0576(17) Uani d U . D 1.000000 . .
O O28_3 1.5049(5) 0.5660(4) 0.1142(3) 0.0703(15) Uani d U . D 1.000000 . .
O O29_3 1.6431(5) 0.6196(6) 0.2099(3) 0.123(3) Uani d U . D 1.000000 . .
H H29_3 1.701425 0.630127 0.190109 0.185000 Uiso calc U . DR 1.000000 . .
C C16B_3^b 0.346(6) 0.231(4) 0.025(3) 0.051(7) Uani d U P D 0.143(8) A 2
H H16C_3^b 0.340166 0.167728 0.025748 0.061000 Uiso calc U P R 0.143(8) A 2
H H16D_3^b 0.286410 0.226145 -0.015781 0.061000 Uiso calc U P R 0.143(8) A 2
C C17B_3^b 0.294(3) 0.273(2) 0.0785(14) 0.056(6) Uani d U P D 0.143(8) A 2
O O18B_3^b 0.365(3) 0.347(2) 0.1174(14) 0.051(7) Uani d U P D 0.143(8) A 2
O O19B_3^b 0.177(3) 0.227(2) 0.0788(18) 0.075(7) Uani d U P D 0.143(8) A 2
N N1_4 0.8976(5) 0.2833(4) 0.1768(2) 0.0467(12) Uani d U . D 1.000000 . .
C C2_4 0.9073(6) 0.3129(5) 0.2387(3) 0.0516(15) Uani d U . D 1.000000 . .
C C3_4 0.9185(7) 0.2575(6) 0.2786(4) 0.073(2) Uani d U . D 1.000000 . .
H H3_4 0.925209 0.279009 0.322355 0.088000 Uiso calc U . R 1.000000 . .
C C4_4 0.9195(8) 0.1699(6) 0.2517(4) 0.084(2) Uani d U . D 1.000000 . .
H H4_4 0.928082 0.130717 0.277672 0.100000 Uiso calc U . R 1.000000 . .
C C5_4 0.9084(8) 0.1390(6) 0.1884(4) 0.078(2) Uani d U . D 1.000000 . .
H H5_4 0.907010 0.078436 0.170009 0.094000 Uiso calc U . R 1.000000 . .
C C6_4 0.8990(6) 0.1983(4) 0.1514(3) 0.0528(15) Uani d U . D 1.000000 . .
N N11_4 0.8746(5) 0.4457(4) 0.2109(2) 0.0461(12) Uani d U . D 1.000000 . .
N N12_4 0.8706(6) 0.5275(4) 0.2358(2) 0.0568(14) Uani d U . D 1.000000 . .
N N13_4 0.8938(6) 0.5400(4) 0.2986(3) 0.0631(16) Uani d U . D 1.000000 . .
C C14_4 0.9106(7) 0.4658(5) 0.3136(3) 0.0650(19) Uani d U . D 1.000000 . .
H H14_4 0.926257 0.457072 0.354469 0.078000 Uiso calc U . R 1.000000 . .
C C15_4 0.9005(6) 0.4051(5) 0.2573(3) 0.0520(15) Uani d U . D 1.000000 . .
C C16_4 0.8963(7) 0.6257(5) 0.3398(3) 0.076(2) Uani d U . D 1.000000 . .
H H16A_4 0.914457 0.673888 0.317843 0.092000 Uiso calc U . R 1.000000 . .
H H16B_4 0.971096 0.645064 0.378230 0.092000 Uiso calc U . R 1.000000 . .
C C17_4 0.7698(6) 0.6214(4) 0.3602(3) 0.0492(16) Uani d U . D 1.000000 . .
O O18_4 0.7630(5) 0.6934(3) 0.3904(2) 0.0544(12) Uani d U . D 1.000000 . .
O O19_4 0.6803(4) 0.5407(3) 0.3450(2) 0.0498(11) Uani d U . D 1.000000 . .
H H19_4 0.615663 0.544906 0.359359 0.075000 Uiso calc U . R 1.000000 . .
N N21_4^a 0.882(4) 0.2433(15) 0.0556(8) 0.041(3) Uani d U P D 0.492(10) B 1
N N22_4^a 0.859(5) 0.2104(15) -0.0067(8) 0.045(3) Uani d U P D 0.492(10) B 1
N N23_4^a 0.855(3) 0.1219(13) -0.0182(6) 0.045(3) Uani d U P D 0.492(10) B 1
C C24_4^a 0.863(3) 0.0960(13) 0.0351(7) 0.047(4) Uani d U P D 0.492(10) B 1
H H24_4^a 0.853311 0.035945 0.038923 0.056000 Uiso calc U P R 0.492(10) B 1
C C25_4^a 0.887(6) 0.174(2) 0.0828(7) 0.046(3) Uani d U P D 0.492(10) B 1
C C26_4^a 0.8112(14) 0.0626(13) -0.0833(7) 0.050(4) Uani d U P D 0.492(10) B 1
H H26A_4^a 0.743358 0.081616 -0.107624 0.060000 Uiso calc U P R 0.492(10) B 1
H H26B_4^a 0.766603 -0.001350 -0.083092 0.060000 Uiso calc U P R 0.492(10) B 1
C C27_4^a 0.9156(12) 0.0615(10) -0.1182(6) 0.058(3) Uani d U P D 0.492(10) B 1
O O28_4^a 0.8846(12) 0.0297(9) -0.1752(5) 0.080(3) Uani d U P D 0.492(10) B 1
O O29_4^a 1.0372(10) 0.0965(11) -0.0831(6) 0.079(4) Uani d U P D 0.492(10) B 1
H H29_4^a 1.089664 0.096064 -0.106185 0.118000 Uiso calc U P R 0.492(10) B 1
N N21B_4^b 0.871(8) 0.244(3) 0.0614(15) 0.044(5) Uani d U P D 0.303(9) B 2
N N22B_4^b 0.854(8) 0.206(3) 0.0006(14) 0.043(4) Uani d U P D 0.303(9) B 2
N N23B_4^b 0.857(4) 0.120(2) -0.0039(10) 0.047(4) Uani d U P D 0.303(9) B 2
C C24B_4^b 0.890(3) 0.1059(19) 0.0525(10) 0.041(4) Uani d U P D 0.303(9) B 2
H H24B_4^b 0.910296 0.054748 0.061627 0.049000 Uiso calc U P R 0.303(9) B 2
C C25B_4^b 0.887(7) 0.183(3) 0.0940(12) 0.047(5) Uani d U P D 0.303(9) B 2
C C26B_4^b 0.848(2) 0.0630(18) -0.0665(10) 0.052(5) Uani d U P D 0.303(9) B 2
H H26C_4^b 0.766993 0.060177 -0.096916 0.062000 Uiso calc U P R 0.303(9) B 2
H H26D_4^b 0.838218 -0.000519 -0.064806 0.062000 Uiso calc U P R 0.303(9) B 2
C C27B_4^b 0.9671(18) 0.0995(12) -0.0899(9) 0.064(4) Uani d U P D 0.303(9) B 2
O O28B_4^b 1.0534(15) 0.1727(11) -0.0620(8) 0.069(4) Uani d U P D 0.303(9) B 2
O O29B_4^b 0.9653(18) 0.0467(11) -0.1430(9) 0.060(4) Uani d U P D 0.303(9) B 2
H H29B_4^b 1.042820 0.059225 -0.147446 0.089000 Uiso calc U P R 0.303(9) B 2
N N21C_4^c 0.858(7) 0.242(3) 0.0482(18) 0.038(5) Uani d U P D 0.202(8) B 3
N N22C_4^c 0.827(4) 0.212(2) -0.0144(17) 0.040(5) Uani d U P D 0.202(8) B 3
N N23C_4^c 0.831(4) 0.126(2) -0.0291(13) 0.042(5) Uani d U P D 0.202(8) B 3
C C24C_4^c 0.872(6) 0.102(3) 0.0227(15) 0.044(5) Uani d U P D 0.202(8) B 3
H H24C_4^c 0.891761 0.048231 0.024604 0.053000 Uiso calc U P R 0.202(8) B 3
C C25C_4^c 0.879(10) 0.173(4) 0.0725(14) 0.042(4) Uani d U P D 0.202(8) B 3
C C26C_4^c 0.808(3) 0.077(2) -0.0954(13) 0.051(5) Uani d U P D 0.202(8) B 3
H H26E_4^c 0.734493 0.088403 -0.121537 0.061000 Uiso calc U P R 0.202(8) B 3
H H26F_4^c 0.780219 0.009478 -0.100244 0.061000 Uiso calc U P R 0.202(8) B 3
C C27C_4^c 0.930(2) 0.1042(17) -0.1195(11) 0.063(5) Uani d U P D 0.202(8) B 3
O O28C_4^c 0.944(2) 0.1628(17) -0.1473(11) 0.069(5) Uani d U P D 0.202(8) B 3
O O29C_4^c 1.010(3) 0.061(2) -0.1061(17) 0.062(5) Uani d U P D 0.202(8) B 3
H H29C_4^c 1.060068 0.062647 -0.130563 0.092000 Uiso calc U P R 0.202(8) B 3
Cl Cl1_5^a 0.2252(3) 0.67563(16) 0.29931(12) 0.0499(7) Uani d U P D 0.825(7) C 1
O O1_5^a 0.2325(12) 0.7016(7) 0.3657(4) 0.066(2) Uani d U P D 0.825(7) C 1
O O2_5^a 0.1842(7) 0.5765(4) 0.2753(3) 0.0577(19) Uani d U P D 0.825(7) C 1
O O3_5^a 0.3514(7) 0.7187(5) 0.2868(4) 0.073(2) Uani d U P D 0.825(7) C 1
O O4_5^a 0.1271(6) 0.7068(4) 0.2656(3) 0.0599(18) Uani d U P D 0.825(7) C 1
Cl Cl1_6^b 0.2930(19) 0.6833(10) 0.3146(8) 0.083(5) Uani d U P D 0.175(7) C 2
O O1_6^b 0.223(4) 0.709(3) 0.3610(18) 0.077(10) Uani d U P D 0.175(7) C 2
O O2_6^b 0.359(4) 0.7640(16) 0.2973(17) 0.085(9) Uani d U P D 0.175(7) C 2
O O3_6^b 0.197(3) 0.608(2) 0.2623(14) 0.089(10) Uani d U P D 0.175(7) C 2
O O4_6^b 0.390(3) 0.647(2) 0.3428(14) 0.085(8) Uani d U P D 0.175(7) C 2
Cl Cl1_7^a 0.5001(14) 0.0084(9) -0.0009(7) 0.0393(15) Uani d U P D 0.500000 D -1
O O1_7^a 0.5622(9) 0.0864(5) -0.0213(4) 0.046(2) Uani d U P D 0.500000 D -1
O O2_7^a 0.4106(8) -0.0642(6) -0.0550(4) 0.048(2) Uani d U P D 0.500000 D -1
O O3_7^a 0.6013(9) -0.0208(7) 0.0310(5) 0.062(3) Uani d U P D 0.500000 D -1
O O4_7^a 0.4251(9) 0.0341(6) 0.0420(4) 0.047(2) Uani d U P D 0.500000 D -1
Cl Cl1_8^a 1.0045(14) 0.5019(10) 0.4978(7) 0.0416(10) Uani d U P D 0.500000 E -1
O O1_8^a 0.9162(9) 0.4236(6) 0.4461(4) 0.061(3) Uani d U P D 0.500000 E -1
O O2_8^a 0.9317(9) 0.5312(6) 0.5407(4) 0.052(2) Uani d U P D 0.500000 E -1
O O3_8^a 1.0615(9) 0.5771(6) 0.4733(4) 0.055(2) Uani d U P D 0.500000 E -1
O O4_8^a 1.1093(8) 0.4768(7) 0.5308(5) 0.058(2) Uani d U P D 0.500000 E -1
O O1_11 -0.3580(5) -0.1915(4) 0.3498(2) 0.0683(15) Uani d U . D 1.000000 . .
H H1_11 -0.445(2) -0.2212(18) 0.3209(18) 0.102000 Uiso d U . D 1.000000 . .
H H2_11 -0.332(3) -0.2412(13) 0.3593(19) 0.102000 Uiso d U . D 1.000000 . .
O O1_12 0.2221(6) 0.2765(4) 0.2031(3) 0.0815(17) Uani d U . D 1.000000 . .
H H1_12 0.240(5) 0.2320(17) 0.2230(12) 0.122000 Uiso d U . D 1.000000 . .
H H2_12 0.246(4) 0.263(3) 0.1640(9) 0.122000 Uiso d U . D 1.000000 . .
O O1_13 0.2295(6) 0.4150(4) 0.3025(3) 0.0817(17) Uani d U . D 1.000000 . .
H H1_13 0.262(3) 0.376(2) 0.2753(16) 0.123000 Uiso d U . D 1.000000 . .
H H2_13 0.308(2) 0.461(2) 0.3321(17) 0.123000 Uiso d U . D 1.000000 . .
O O1_14 0.2539(8) 0.1478(6) 0.2490(4) 0.133(3) Uani d U . D 1.000000 . .
H H1_14 0.197(3) 0.135(4) 0.2760(11) 0.200000 Uiso d U . D 1.000000 . .
H H2_14 0.221(6) 0.0931(19) 0.2138(14) 0.200000 Uiso d U . D 1.000000 . .
O O1_15^a 0.7267(8) 0.1869(7) -0.1896(4) 0.106(4) Uani d U P D 0.702(8) F 1
H H1_15^a 0.734(5) 0.1266(14) -0.199(2) 0.159000 Uiso d U P D 0.702(8) F 1
H H2_15^a 0.722(5) 0.201(3) -0.1466(9) 0.159000 Uiso d U P D 0.702(8) F 1
O O1_16^b 0.6825(11) 0.2439(8) -0.0961(6) 0.036(4) Uani d U P D 0.298(8) F 2
H H1_16^b 0.705(5) 0.221(4) -0.1345(9) 0.053000 Uiso d U P D 0.298(8) F 2
H H2_16^b 0.728(5) 0.221(3) -0.0660(11) 0.053000 Uiso d U P D 0.298(8) F 2
O O1_17^a 1.1507(10) 0.3347(9) -0.1780(5) 0.144(5) Uani d U P D 0.702(8) F 1
H H1_17^a 1.1557(19) 0.3791(11) -0.1401(9) 0.217000 Uiso d U P D 0.702(8) F 1
H H2_17^a 1.0574(12) 0.301(2) -0.1957(16) 0.217000 Uiso d U P D 0.702(8) F 1
O O1_18^b 0.9942(17) 0.2588(14) -0.1834(8) 0.107(9) Uani d U P D 0.298(8) F 2
H H1_18^b 0.995(4) 0.2719(11) -0.2229(9) 0.161000 Uiso d U P D 0.298(8) F 2
H H2_18^b 0.902(2) 0.234(6) -0.1856(18) 0.161000 Uiso d U P D 0.298(8) F 2

loop_
_atom_site_aniso_label
_atom_site_aniso_U_11
_atom_site_aniso_U_22
_atom_site_aniso_U_33
_atom_site_aniso_U_12
_atom_site_aniso_U_13
_atom_site_aniso_U_23
Co1 0.0336(4) 0.0290(4) 0.0308(4) 0.0081(3) 0.0053(3) 0.0105(3)
Co2 0.0423(5) 0.0360(4) 0.0363(4) 0.0125(4) 0.0070(4) 0.0143(3)
N1_1 0.028(2) 0.034(2) 0.035(2) 0.0101(19) 0.0087(19) 0.0118(19)
C2_1 0.028(3) 0.035(3) 0.036(3) 0.010(2) 0.008(2) 0.012(2)
C3_1 0.044(3) 0.032(3) 0.041(3) 0.009(3) 0.012(3) 0.016(2)
C4_1 0.047(4) 0.055(3) 0.036(3) 0.018(3) 0.012(3) 0.023(3)
C5_1 0.044(3) 0.044(3) 0.037(3) 0.014(3) 0.010(3) 0.016(2)
C6_1 0.033(3) 0.045(3) 0.031(3) 0.012(3) 0.004(2) 0.013(2)
N11_1 0.039(3) 0.029(2) 0.032(2) 0.009(2) 0.009(2) 0.0122(18)
N12_1 0.039(3) 0.029(2) 0.036(2) 0.008(2) 0.011(2) 0.0102(19)
N13_1 0.027(2) 0.024(2) 0.034(2) 0.0004(18) 0.0039(19) 0.0049(17)
C14_1 0.036(3) 0.031(3) 0.039(3) 0.007(2) 0.015(2) 0.013(2)
C15_1 0.027(3) 0.028(2) 0.036(3) 0.006(2) 0.006(2) 0.010(2)
C16_1 0.033(3) 0.029(3) 0.036(3) 0.004(2) 0.005(2) 0.004(2)
C17_1 0.036(3) 0.027(3) 0.043(3) 0.003(2) 0.008(2) 0.002(2)
O18_1 0.033(2) 0.041(2) 0.043(2) 0.0054(18) 0.0066(17) 0.0092(18)
O19_1 0.038(2) 0.049(3) 0.042(2) 0.010(2) 0.0075(19) -0.001(2)
N21_1 0.042(3) 0.040(3) 0.033(2) 0.017(2) 0.008(2) 0.013(2)
N22_1 0.055(3) 0.036(3) 0.038(3) 0.018(2) 0.011(2) 0.006(2)
N23_1 0.045(3) 0.045(3) 0.037(3) 0.015(2) 0.010(2) 0.004(2)
C24_1 0.037(3) 0.047(3) 0.032(3) 0.010(3) 0.007(2) 0.007(2)
C25_1 0.033(3) 0.043(3) 0.032(3) 0.013(2) 0.005(2) 0.015(2)
C26_1 0.063(4) 0.043(3) 0.048(4) 0.014(3) 0.016(3) -0.005(3)
C27_1 0.067(5) 0.066(4) 0.083(6) 0.026(4) 0.025(4) 0.008(4)
O28_1 0.065(4) 0.086(4) 0.112(5) 0.036(3) 0.049(4) 0.039(4)
O29_1 0.097(6) 0.087(5) 0.195(9) 0.044(4) 0.056(6) -0.016(5)
N1_2 0.027(2) 0.027(2) 0.031(2) 0.0037(18) 0.0036(18) 0.0059(18)
C2_2 0.030(3) 0.027(3) 0.031(3) 0.007(2) 0.007(2) 0.009(2)
C3_2 0.036(3) 0.026(3) 0.034(3) 0.005(2) 0.005(2) 0.009(2)
C4_2 0.042(3) 0.025(3) 0.042(3) 0.005(2) 0.010(2) 0.015(2)
C5_2 0.037(3) 0.030(3) 0.039(3) 0.002(2) 0.009(2) 0.011(2)
C6_2 0.033(3) 0.026(3) 0.036(3) 0.005(2) 0.007(2) 0.005(2)
N11_2 0.033(2) 0.030(2) 0.033(2) 0.0063(19) 0.0070(19) 0.0132(19)
N12_2 0.031(2) 0.037(3) 0.036(3) 0.005(2) 0.0047(19) 0.013(2)
N13_2 0.032(2) 0.030(2) 0.036(2) 0.0049(19) 0.0065(19) 0.0088(19)
C14_2 0.032(3) 0.032(3) 0.032(3) 0.007(2) 0.004(2) 0.011(2)
C15_2 0.031(3) 0.031(3) 0.028(3) 0.006(2) 0.006(2) 0.009(2)
C16_2 0.030(3) 0.041(3) 0.043(3) -0.001(2) 0.009(2) 0.009(3)
C17_2 0.029(3) 0.042(3) 0.037(3) 0.005(2) 0.004(2) 0.006(2)
O18_2 0.044(3) 0.057(3) 0.054(3) 0.010(2) 0.002(2) -0.011(2)
O19_2 0.035(2) 0.064(3) 0.048(3) 0.005(2) 0.011(2) 0.004(2)
N21_2 0.036(2) 0.034(2) 0.037(3) 0.010(2) 0.005(2) 0.009(2)
N22_2 0.037(3) 0.055(3) 0.047(3) 0.019(2) 0.007(2) 0.014(2)
N23_2 0.032(2) 0.049(3) 0.040(3) 0.009(2) 0.003(2) 0.005(2)
C24_2 0.032(3) 0.039(3) 0.038(3) 0.004(2) 0.005(2) 0.006(2)
C25_2 0.033(3) 0.030(3) 0.037(3) 0.009(2) 0.009(2) 0.007(2)
C26_2 0.029(3) 0.081(5) 0.040(3) 0.011(3) 0.001(3) 0.008(3)
C27_2 0.030(3) 0.051(4) 0.043(3) 0.010(3) 0.001(2) 0.008(3)
O28_2 0.038(2) 0.052(3) 0.042(2) 0.004(2) -0.0002(19) 0.016(2)
O29_2 0.032(2) 0.145(6) 0.044(3) 0.013(3) 0.003(2) 0.022(3)
N1_3 0.042(2) 0.033(2) 0.036(3) 0.015(2) 0.013(2) 0.011(2)
C2_3 0.040(3) 0.032(3) 0.034(3) 0.013(2) 0.009(2) 0.008(2)
C3_3 0.044(3) 0.034(3) 0.042(3) 0.011(2) 0.007(3) 0.011(3)
C4_3 0.056(4) 0.034(3) 0.064(4) 0.014(3) 0.017(3) 0.022(3)
C5_3 0.050(3) 0.033(3) 0.052(4) 0.009(3) 0.013(3) 0.014(3)
C6_3 0.044(3) 0.034(3) 0.039(3) 0.013(2) 0.012(3) 0.008(2)
N11_3 0.046(3) 0.041(3) 0.034(3) 0.014(2) 0.009(2) 0.016(2)
N12_3 0.045(3) 0.040(3) 0.035(3) 0.010(2) 0.008(2) 0.014(2)
N13_3 0.042(3) 0.040(3) 0.033(3) 0.009(2) 0.003(2) 0.008(2)
C14_3 0.046(3) 0.040(3) 0.033(3) 0.015(3) 0.008(2) 0.011(2)
C15_3 0.045(3) 0.035(3) 0.031(3) 0.017(2) 0.010(2) 0.013(2)
C16_3^a 0.041(4) 0.044(5) 0.050(5) -0.001(3) -0.001(4) 0.008(3)
C17_3^a 0.041(4) 0.053(4) 0.064(4) 0.013(3) 0.007(3) 0.024(3)
O18_3^a 0.048(3) 0.051(3) 0.059(4) 0.004(3) 0.012(3) 0.016(3)
O19_3^a 0.056(4) 0.066(4) 0.105(5) 0.001(3) 0.022(3) 0.039(4)
N21_3 0.044(3) 0.036(3) 0.044(3) 0.015(2) 0.008(2) 0.013(2)
N22_3 0.043(3) 0.042(3) 0.048(3) 0.011(2) 0.006(2) 0.015(2)
N23_3 0.042(3) 0.055(3) 0.052(3) 0.010(2) 0.004(2) 0.020(3)
C24_3 0.046(3) 0.040(3) 0.050(4) 0.009(3) 0.009(3) 0.014(3)
C25_3 0.045(3) 0.035(3) 0.044(3) 0.011(3) 0.009(3) 0.009(3)
C26_3 0.042(3) 0.070(5) 0.063(4) 0.014(3) -0.001(3) 0.023(4)
C27_3 0.037(3) 0.056(4) 0.068(4) 0.011(3) 0.005(3) 0.010(4)
O28_3 0.046(3) 0.078(4) 0.074(3) 0.002(3) 0.006(3) 0.030(3)
O29_3 0.042(3) 0.183(8) 0.081(4) -0.003(4) 0.004(3) -0.020(5)
C16B_3^b 0.044(10) 0.048(11) 0.053(11) 0.006(10) 0.009(10) 0.015(10)
C17B_3^b 0.043(9) 0.048(9) 0.063(9) -0.001(9) 0.007(9) 0.017(9)
O18B_3^b 0.036(12) 0.047(12) 0.061(12) 0.005(10) 0.017(10) 0.006(11)
O19B_3^b 0.053(10) 0.067(10) 0.085(10) -0.004(9) 0.015(9) 0.018(10)
N1_4 0.033(3) 0.059(3) 0.056(3) 0.015(2) 0.010(2) 0.032(3)
C2_4 0.028(3) 0.076(4) 0.055(3) 0.012(3) 0.007(3) 0.037(3)
C3_4 0.037(4) 0.110(6) 0.078(5) 0.010(4) 0.008(4) 0.065(5)
C4_4 0.047(4) 0.097(6) 0.123(6) 0.016(4) 0.011(5) 0.086(5)
C5_4 0.050(4) 0.077(5) 0.127(6) 0.025(4) 0.018(5) 0.067(5)
C6_4 0.034(3) 0.052(4) 0.082(4) 0.016(3) 0.016(3) 0.036(3)
N11_4 0.045(3) 0.055(3) 0.033(3) 0.015(3) 0.007(2) 0.008(2)
N12_4 0.051(3) 0.069(4) 0.042(3) 0.019(3) 0.013(3) 0.001(3)
N13_4 0.043(3) 0.079(4) 0.039(3) 0.000(3) 0.008(3) -0.007(3)
C14_4 0.039(4) 0.096(5) 0.038(3) -0.001(4) 0.006(3) 0.013(3)
C15_4 0.031(3) 0.082(4) 0.035(3) 0.009(3) 0.003(3) 0.017(3)
C16_4 0.061(4) 0.084(5) 0.044(4) -0.012(4) 0.020(4) -0.018(4)
C17_4 0.055(4) 0.047(3) 0.030(3) -0.001(3) 0.012(3) 0.004(3)
O18_4 0.073(3) 0.036(2) 0.041(2) 0.006(2) 0.012(2) 0.0060(19)
O19_4 0.048(3) 0.044(2) 0.049(3) 0.006(2) 0.018(2) 0.004(2)
N21_4^a 0.036(7) 0.034(4) 0.052(5) 0.013(5) 0.013(6) 0.010(4)
N22_4^a 0.036(6) 0.036(4) 0.053(5) 0.004(5) 0.014(6) 0.007(4)
N23_4^a 0.035(5) 0.038(4) 0.061(6) 0.006(4) 0.022(5) 0.010(4)
C24_4^a 0.035(7) 0.036(5) 0.064(6) 0.006(5) 0.017(6) 0.011(5)
C25_4^a 0.033(6) 0.038(5) 0.065(5) 0.011(5) 0.011(6) 0.015(5)
C26_4^a 0.043(6) 0.045(6) 0.061(6) 0.014(5) 0.022(5) 0.007(5)
C27_4^a 0.041(5) 0.059(6) 0.058(5) 0.002(5) 0.019(4) 0.001(5)
O28_4^a 0.064(6) 0.099(7) 0.050(5) -0.003(6) 0.016(5) 0.011(5)
O29_4^a 0.042(5) 0.077(7) 0.074(7) -0.010(5) 0.018(5) -0.024(6)
N21B_4^b 0.036(8) 0.037(6) 0.056(8) 0.005(6) 0.010(8) 0.021(6)
N22B_4^b 0.035(7) 0.037(6) 0.054(7) 0.006(6) 0.014(7) 0.015(6)
N23B_4^b 0.037(6) 0.039(5) 0.060(7) 0.006(5) 0.017(6) 0.011(6)
C24B_4^b 0.035(7) 0.034(6) 0.057(8) 0.010(6) 0.012(7) 0.019(7)
C25B_4^b 0.037(7) 0.036(7) 0.063(8) 0.006(6) 0.009(8) 0.019(7)
C26B_4^b 0.042(7) 0.048(6) 0.060(8) 0.011(6) 0.016(6) 0.007(7)
C27B_4^b 0.044(7) 0.067(7) 0.060(7) 0.010(6) 0.013(6) -0.007(6)
O28B_4^b 0.049(7) 0.068(8) 0.069(8) 0.000(7) 0.013(6) 0.006(7)
O29B_4^b 0.038(7) 0.058(7) 0.054(8) -0.007(6) 0.018(6) -0.014(6)
N21C_4^c 0.034(8) 0.031(7) 0.051(8) 0.008(7) 0.013(8) 0.020(7)
N22C_4^c 0.036(8) 0.032(7) 0.054(8) 0.013(7) 0.015(8) 0.011(7)
N23C_4^c 0.034(7) 0.036(6) 0.056(7) 0.009(6) 0.016(7) 0.015(6)
C24C_4^c 0.034(7) 0.038(6) 0.058(8) 0.009(6) 0.016(7) 0.010(7)
C25C_4^c 0.034(6) 0.038(6) 0.053(7) 0.008(6) 0.017(7) 0.012(6)
C26C_4^c 0.041(7) 0.050(8) 0.057(8) 0.013(7) 0.022(7) 0.005(7)
C27C_4^c 0.047(7) 0.065(7) 0.062(7) 0.006(7) 0.017(7) 0.003(7)
O28C_4^c 0.057(9) 0.080(9) 0.059(9) 0.012(8) 0.011(8) 0.016(8)
O29C_4^c 0.049(8) 0.061(8) 0.060(9) 0.008(7) 0.009(8) 0.008(8)
Cl1_5^a 0.0486(16) 0.0368(12) 0.0494(14) 0.0018(11) 0.0037(11) 0.0082(10)
O1_5^a 0.097(6) 0.044(4) 0.043(4) 0.012(4) 0.008(4) 0.009(3)
O2_5^a 0.054(4) 0.040(3) 0.071(4) 0.010(3) 0.014(3) 0.011(3)
O3_5^a 0.042(4) 0.074(5) 0.079(5) -0.016(4) 0.006(3) 0.032(4)
O4_5^a 0.052(3) 0.048(3) 0.063(4) 0.013(3) -0.009(3) 0.009(3)
Cl1_6^b 0.067(9) 0.055(7) 0.089(10) 0.000(7) 0.006(8) -0.014(7)
O1_6^b 0.055(16) 0.062(18) 0.079(16) 0.005(14) -0.001(14) -0.011(14)
O2_6^b 0.073(16) 0.047(13) 0.091(17) -0.009(12) 0.006(13) -0.012(13)
O3_6^b 0.083(15) 0.046(14) 0.084(15) -0.021(12) 0.012(12) -0.019(13)
O4_6^b 0.076(15) 0.072(15) 0.095(16) 0.019(12) 0.024(12) 0.005(12)
Cl1_7^a 0.0351(11) 0.040(4) 0.0341(12) 0.002(2) 0.0066(9) 0.011(2)
O1_7^a 0.056(5) 0.037(4) 0.042(5) 0.003(4) 0.016(4) 0.020(4)
O2_7^a 0.045(5) 0.037(4) 0.040(4) -0.003(4) 0.003(4) -0.003(4)
O3_7^a 0.039(5) 0.083(7) 0.069(6) 0.015(5) 0.006(4) 0.047(5)
O4_7^a 0.054(5) 0.043(5) 0.039(4) 0.006(4) 0.020(4) 0.008(4)
Cl1_8^a 0.0319(17) 0.0456(14) 0.0395(18) 0.0021(13) 0.0057(13) 0.0145(12)
O1_8^a 0.058(6) 0.047(5) 0.043(5) -0.009(4) -0.005(4) -0.008(4)
O2_8^a 0.053(5) 0.064(6) 0.045(5) 0.026(4) 0.025(4) 0.014(4)
O3_8^a 0.050(5) 0.053(5) 0.060(6) 0.004(4) 0.020(4) 0.027(4)
O4_8^a 0.038(5) 0.075(6) 0.064(6) 0.024(4) 0.006(4) 0.027(5)
O1_11 0.048(3) 0.099(4) 0.063(3) 0.028(3) 0.015(2) 0.029(3)
O1_12 0.093(4) 0.093(4) 0.082(4) 0.043(4) 0.043(3) 0.040(3)
O1_13 0.065(4) 0.086(4) 0.065(4) 0.004(3) -0.002(3) 0.012(3)
O1_14 0.107(6) 0.164(7) 0.190(8) 0.062(5) 0.076(6) 0.120(7)
O1_15^a 0.065(5) 0.150(9) 0.096(7) 0.001(5) -0.004(5) 0.089(6)
O1_16^b 0.025(6) 0.036(7) 0.039(7) 0.004(5) -0.009(5) 0.023(6)
O1_17^a 0.110(9) 0.181(11) 0.182(11) 0.064(8) 0.038(8) 0.114(9)
O1_18^b 0.096(14) 0.100(14) 0.108(15) 0.060(12) -0.003(11) -0.014(11)

loop_
_atom_type_symbol
_atom_type_description
_atom_type_scat_dispersion_real
_atom_type_scat_dispersion_imag
_atom_type_scat_source
C C 0.0033 0.0016 'International Tables Vol C Tables 4.2.6.8 and 6.1.1.4'
H H 0.0000 0.0000 'International Tables Vol C Tables 4.2.6.8 and 6.1.1.4'
N N 0.0061 0.0033 'International Tables Vol C Tables 4.2.6.8 and 6.1.1.4'
O O 0.0106 0.0060 'International Tables Vol C Tables 4.2.6.8 and 6.1.1.4'
Cl Cl 0.1484 0.1585 'International Tables Vol C Tables 4.2.6.8 and 6.1.1.4'
Co Co 0.3494 0.9721 'International Tables Vol C Tables 4.2.6.8 and 6.1.1.4'

loop_
_geom_angle_atom_site_label_1
_geom_angle_atom_site_label_2
_geom_angle_atom_site_label_3
_geom_angle_site_symmetry_1
_geom_angle_site_symmetry_3
_geom_angle
_geom_angle_publ_flag
N1_1 Co1 N1_2 . . 173.23(17) ?
N1_1 Co1 N11_2 . . 104.01(17) ?
N1_2 Co1 N11_2 . . 75.35(16) ?
N1_1 Co1 N21_2 . . 105.26(17) ?
N1_2 Co1 N21_2 . . 75.71(17) ?
N11_2 Co1 N21_2 . . 150.71(17) ?
N1_1 Co1 N21_1 . . 76.21(17) ?
N1_2 Co1 N21_1 . . 97.16(17) ?
N11_2 Co1 N21_1 . . 98.47(18) ?
N21_2 Co1 N21_1 . . 89.46(19) ?
N1_1 Co1 N11_1 . . 76.00(16) ?
N1_2 Co1 N11_1 . . 110.61(16) ?
N11_2 Co1 N11_1 . . 87.70(18) ?
N21_2 Co1 N11_1 . . 98.33(18) ?
N21_1 Co1 N11_1 . . 152.20(17) ?
N21B_4^b Co2 N1_4 . . 73.3(10) ?
N21B_4^b Co2 N1_3 . . 113.4(10) ?
N1_4 Co2 N1_3 . . 172.16(19) ?
N21B_4^b Co2 N11_3 . . 88.(2) ?
N1_4 Co2 N11_3 . . 109.67(19) ?
N1_3 Co2 N11_3 . . 75.32(17) ?
N21B_4^b Co2 N21_3 . . 99.(2) ?
N1_4 Co2 N21_3 . . 99.77(19) ?
N1_3 Co2 N21_3 . . 75.61(18) ?
N11_3 Co2 N21_3 . . 150.50(18) ?
N21B_4^b Co2 N11_4 . . 148.8(11) ?
N1_4 Co2 N11_4 . . 76.1(2) ?
N1_3 Co2 N11_4 . . 97.59(19) ?
N11_3 Co2 N11_4 . . 96.68(19) ?
N21_3 Co2 N11_4 . . 92.0(2) ?
N1_4 Co2 N21_4^a . . 75.9(6) ?
N1_3 Co2 N21_4^a . . 110.5(5) ?
N11_3 Co2 N21_4^a . . 90.5(11) ?
N21_3 Co2 N21_4^a . . 95.0(11) ?
N11_4 Co2 N21_4^a . . 151.9(6) ?
N1_4 Co2 N21C_4^c . . 79.9(12) ?
N1_3 Co2 N21C_4^c . . 106.9(13) ?
N11_3 Co2 N21C_4^c . . 83.6(18) ?
N21_3 Co2 N21C_4^c . . 100.(2) ?
N11_4 Co2 N21C_4^c . . 154.6(14) ?
C2_1 N1_1 C6_1 . . 120.0(5) ?
C2_1 N1_1 Co1 . . 120.2(3) ?
C6_1 N1_1 Co1 . . 119.8(3) ?
N1_1 C2_1 C3_1 . . 121.2(5) ?
N1_1 C2_1 C15_1 . . 112.1(4) ?
C3_1 C2_1 C15_1 . . 126.7(5) ?
C2_1 C3_1 C4_1 . . 118.3(5) ?
C2_1 C3_1 H3_1 . . 120.900000 ?
C4_1 C3_1 H3_1 . . 120.900000 ?
C5_1 C4_1 C3_1 . . 121.2(5) ?
C5_1 C4_1 H4_1 . . 119.400000 ?
C3_1 C4_1 H4_1 . . 119.400000 ?
C4_1 C5_1 C6_1 . . 117.6(5) ?
C4_1 C5_1 H5_1 . . 121.200000 ?
C6_1 C5_1 H5_1 . . 121.200000 ?
N1_1 C6_1 C5_1 . . 121.8(5) ?
N1_1 C6_1 C25_1 . . 112.6(4) ?
C5_1 C6_1 C25_1 . . 125.6(5) ?
N12_1 N11_1 C15_1 . . 110.0(4) ?
N12_1 N11_1 Co1 . . 136.0(3) ?
C15_1 N11_1 Co1 . . 113.4(3) ?
N11_1 N12_1 N13_1 . . 106.3(4) ?
N12_1 N13_1 C14_1 . . 111.5(4) ?
N12_1 N13_1 C16_1 . . 119.0(4) ?
C14_1 N13_1 C16_1 . . 129.5(4) ?
N13_1 C14_1 C15_1 . . 104.9(5) ?
N13_1 C14_1 H14_1 . . 127.600000 ?
C15_1 C14_1 H14_1 . . 127.600000 ?
C14_1 C15_1 N11_1 . . 107.3(4) ?
C14_1 C15_1 C2_1 . . 134.7(5) ?
N11_1 C15_1 C2_1 . . 118.0(4) ?
N13_1 C16_1 C17_1 . . 113.7(4) ?
N13_1 C16_1 H16A_1 . . 108.800000 ?
C17_1 C16_1 H16A_1 . . 108.800000 ?
N13_1 C16_1 H16B_1 . . 108.800000 ?
C17_1 C16_1 H16B_1 . . 108.800000 ?
H16A_1 C16_1 H16B_1 . . 107.700000 ?
O18_1 C17_1 O19_1 . . 124.4(5) ?
O18_1 C17_1 C16_1 . . 120.7(5) ?
O19_1 C17_1 C16_1 . . 114.9(5) ?
N22_1 N21_1 C25_1 . . 109.3(4) ?
N22_1 N21_1 Co1 . . 135.9(4) ?
C25_1 N21_1 Co1 . . 114.8(3) ?
N21_1 N22_1 N23_1 . . 105.8(4) ?
C24_1 N23_1 N22_1 . . 112.8(5) ?
C24_1 N23_1 C26_1 . . 129.2(5) ?
N22_1 N23_1 C26_1 . . 117.9(5) ?
N23_1 C24_1 C25_1 . . 104.2(5) ?
N23_1 C24_1 H24_1 . . 127.900000 ?
C25_1 C24_1 H24_1 . . 127.900000 ?
C24_1 C25_1 N21_1 . . 107.9(5) ?
C24_1 C25_1 C6_1 . . 135.6(5) ?
N21_1 C25_1 C6_1 . . 116.5(5) ?
N23_1 C26_1 C27_1 . . 113.4(6) ?
N23_1 C26_1 H26A_1 . . 108.900000 ?
C27_1 C26_1 H26A_1 . . 108.900000 ?
N23_1 C26_1 H26B_1 . . 108.900000 ?
C27_1 C26_1 H26B_1 . . 108.900000 ?
H26A_1 C26_1 H26B_1 . . 107.700000 ?
O28_1 C27_1 O29_1 . . 124.8(8) ?
O28_1 C27_1 C26_1 . . 119.2(7) ?
O29_1 C27_1 C26_1 . . 115.9(7) ?
C27_1 O29_1 H29_1 . . 109.500000 ?
C2_2 N1_2 C6_2 . . 120.2(4) ?
C2_2 N1_2 Co1 . . 120.3(3) ?
C6_2 N1_2 Co1 . . 119.3(3) ?
N1_2 C2_2 C3_2 . . 121.5(5) ?
N1_2 C2_2 C15_2 . . 111.3(4) ?
C3_2 C2_2 C15_2 . . 127.2(5) ?
C2_2 C3_2 C4_2 . . 118.6(5) ?
C2_2 C3_2 H3_2 . . 120.700000 ?
C4_2 C3_2 H3_2 . . 120.700000 ?
C5_2 C4_2 C3_2 . . 119.8(5) ?
C5_2 C4_2 H4_2 . . 120.100000 ?
C3_2 C4_2 H4_2 . . 120.100000 ?
C6_2 C5_2 C4_2 . . 118.9(5) ?
C6_2 C5_2 H5_2 . . 120.600000 ?
C4_2 C5_2 H5_2 . . 120.600000 ?
N1_2 C6_2 C5_2 . . 121.0(5) ?
N1_2 C6_2 C25_2 . . 112.4(4) ?
C5_2 C6_2 C25_2 . . 126.6(5) ?
N12_2 N11_2 C15_2 . . 110.0(4) ?
N12_2 N11_2 Co1 . . 134.0(3) ?
C15_2 N11_2 Co1 . . 115.5(3) ?
N11_2 N12_2 N13_2 . . 106.2(4) ?
N12_2 N13_2 C14_2 . . 112.0(4) ?
N12_2 N13_2 C16_2 . . 118.4(4) ?
C14_2 N13_2 C16_2 . . 129.1(5) ?
N13_2 C14_2 C15_2 . . 104.4(4) ?
N13_2 C14_2 H14_2 . . 127.800000 ?
C15_2 C14_2 H14_2 . . 127.800000 ?
N11_2 C15_2 C14_2 . . 107.4(4) ?
N11_2 C15_2 C2_2 . . 117.1(4) ?
C14_2 C15_2 C2_2 . . 135.5(5) ?
N13_2 C16_2 C17_2 . . 109.5(4) ?
N13_2 C16_2 H16A_2 . . 109.800000 ?
C17_2 C16_2 H16A_2 . . 109.800000 ?
N13_2 C16_2 H16B_2 . . 109.800000 ?
C17_2 C16_2 H16B_2 . . 109.800000 ?
H16A_2 C16_2 H16B_2 . . 108.200000 ?
O18_2 C17_2 O19_2 . . 121.4(5) ?
O18_2 C17_2 C16_2 . . 123.4(5) ?
O19_2 C17_2 C16_2 . . 115.2(5) ?
C17_2 O19_2 H19_2 . . 109.500000 ?
N22_2 N21_2 C25_2 . . 110.2(4) ?
N22_2 N21_2 Co1 . . 135.2(4) ?
C25_2 N21_2 Co1 . . 114.1(3) ?
N21_2 N22_2 N23_2 . . 105.5(5) ?
C24_2 N23_2 N22_2 . . 112.1(5) ?
C24_2 N23_2 C26_2 . . 130.1(5) ?
N22_2 N23_2 C26_2 . . 117.6(5) ?
N23_2 C24_2 C25_2 . . 104.7(5) ?
N23_2 C24_2 H24_2 . . 127.700000 ?
C25_2 C24_2 H24_2 . . 127.700000 ?
C24_2 C25_2 N21_2 . . 107.5(5) ?
C24_2 C25_2 C6_2 . . 134.8(5) ?
N21_2 C25_2 C6_2 . . 117.6(4) ?
N23_2 C26_2 C27_2 . . 113.4(5) ?
N23_2 C26_2 H26A_2 . . 108.900000 ?
C27_2 C26_2 H26A_2 . . 108.900000 ?
N23_2 C26_2 H26B_2 . . 108.900000 ?
C27_2 C26_2 H26B_2 . . 108.900000 ?
H26A_2 C26_2 H26B_2 . . 107.700000 ?
O28_2 C27_2 O29_2 . . 126.2(6) ?
O28_2 C27_2 C26_2 . . 124.4(5) ?
O29_2 C27_2 C26_2 . . 109.4(5) ?
C27_2 O29_2 H29_2 . . 109.500000 ?
C2_3 N1_3 C6_3 . . 120.3(5) ?
C2_3 N1_3 Co2 . . 120.2(4) ?
C6_3 N1_3 Co2 . . 119.4(4) ?
N1_3 C2_3 C3_3 . . 121.1(5) ?
N1_3 C2_3 C15_3 . . 111.7(5) ?
C3_3 C2_3 C15_3 . . 127.2(5) ?
C4_3 C3_3 C2_3 . . 118.1(6) ?
C4_3 C3_3 H3_3 . . 121.000000 ?
C2_3 C3_3 H3_3 . . 121.000000 ?
C5_3 C4_3 C3_3 . . 120.7(6) ?
C5_3 C4_3 H4_3 . . 119.700000 ?
C3_3 C4_3 H4_3 . . 119.700000 ?
C6_3 C5_3 C4_3 . . 118.2(6) ?
C6_3 C5_3 H5_3 . . 120.900000 ?
C4_3 C5_3 H5_3 . . 120.900000 ?
N1_3 C6_3 C5_3 . . 121.6(5) ?
N1_3 C6_3 C25_3 . . 112.1(5) ?
C5_3 C6_3 C25_3 . . 126.2(5) ?
N12_3 N11_3 C15_3 . . 110.5(5) ?
N12_3 N11_3 Co2 . . 134.2(4) ?
C15_3 N11_3 Co2 . . 114.9(4) ?
N11_3 N12_3 N13_3 . . 106.5(4) ?
C16B_3^b N13_3 N12_3 . . 117.(4) ?
C16B_3^b N13_3 C14_3 . . 129.(4) ?
N12_3 N13_3 C14_3 . . 111.4(4) ?
N12_3 N13_3 C16_3^a . . 118.6(6) ?
C14_3 N13_3 C16_3^a . . 130.0(6) ?
N13_3 C14_3 C15_3 . . 104.7(5) ?
N13_3 C14_3 H14_3 . . 127.700000 ?
C15_3 C14_3 H14_3 . . 127.700000 ?
N11_3 C15_3 C14_3 . . 106.9(5) ?
N11_3 C15_3 C2_3 . . 117.6(5) ?
C14_3 C15_3 C2_3 . . 135.5(5) ?
N13_3 C16_3^a C17_3^a . . 113.4(6) ?
N13_3 C16_3^a H16A_3^a . . 108.900000 ?
C17_3^a C16_3^a H16A_3^a . . 108.900000 ?
N13_3 C16_3^a H16B_3^a . . 108.900000 ?
C17_3^a C16_3^a H16B_3^a . . 108.900000 ?
H16A_3^a C16_3^a H16B_3^a . . 107.700000 ?
O19_3^a C17_3^a O18_3^a . . 128.0(8) ?
O19_3^a C17_3^a C16_3^a . . 118.0(7) ?
O18_3^a C17_3^a C16_3^a . . 114.0(7) ?
N22_3 N21_3 C25_3 . . 110.4(5) ?
N22_3 N21_3 Co2 . . 134.8(4) ?
C25_3 N21_3 Co2 . . 113.9(4) ?
N21_3 N22_3 N23_3 . . 106.0(5) ?
C24_3 N23_3 N22_3 . . 111.3(5) ?
C24_3 N23_3 C26_3 . . 130.4(6) ?
N22_3 N23_3 C26_3 . . 118.0(5) ?
N23_3 C24_3 C25_3 . . 105.6(5) ?
N23_3 C24_3 H24_3 . . 127.200000 ?
C25_3 C24_3 H24_3 . . 127.200000 ?
N21_3 C25_3 C24_3 . . 106.7(5) ?
N21_3 C25_3 C6_3 . . 117.6(5) ?
C24_3 C25_3 C6_3 . . 135.6(5) ?
N23_3 C26_3 C27_3 . . 112.0(6) ?
N23_3 C26_3 H26A_3 . . 109.200000 ?
C27_3 C26_3 H26A_3 . . 109.200000 ?
N23_3 C26_3 H26B_3 . . 109.200000 ?
C27_3 C26_3 H26B_3 . . 109.200000 ?
H26A_3 C26_3 H26B_3 . . 107.900000 ?
O28_3 C27_3 O29_3 . . 124.6(7) ?
O28_3 C27_3 C26_3 . . 125.3(6) ?
O29_3 C27_3 C26_3 . . 110.1(6) ?
C27_3 O29_3 H29_3 . . 109.500000 ?
N13_3 C16B_3^b C17B_3^b . . 116.(3) ?
N13_3 C16B_3^b H16C_3^b . . 108.400000 ?
C17B_3^b C16B_3^b H16C_3^b . . 108.400000 ?
N13_3 C16B_3^b H16D_3^b . . 108.400000 ?
C17B_3^b C16B_3^b H16D_3^b . . 108.400000 ?
H16C_3^b C16B_3^b H16D_3^b . . 107.400000 ?
O18B_3^b C17B_3^b O19B_3^b . . 125.(2) ?
O18B_3^b C17B_3^b C16B_3^b . . 120.(2) ?
O19B_3^b C17B_3^b C16B_3^b . . 116.(2) ?
C2_4 N1_4 C6_4 . . 120.2(5) ?
C2_4 N1_4 Co2 . . 120.1(4) ?
C6_4 N1_4 Co2 . . 119.7(4) ?
N1_4 C2_4 C3_4 . . 121.8(7) ?
N1_4 C2_4 C15_4 . . 112.4(5) ?
C3_4 C2_4 C15_4 . . 125.7(7) ?
C4_4 C3_4 C2_4 . . 117.4(7) ?
C4_4 C3_4 H3_4 . . 121.300000 ?
C2_4 C3_4 H3_4 . . 121.300000 ?
C5_4 C4_4 C3_4 . . 120.9(7) ?
C5_4 C4_4 H4_4 . . 119.500000 ?
C3_4 C4_4 H4_4 . . 119.500000 ?
C4_4 C5_4 C6_4 . . 118.6(8) ?
C4_4 C5_4 H5_4 . . 120.700000 ?
C6_4 C5_4 H5_4 . . 120.700000 ?
C25B_4^b C6_4 N1_4 . . 111.0(17) ?
C25B_4^b C6_4 C5_4 . . 128.0(17) ?
N1_4 C6_4 C5_4 . . 121.0(7) ?
N1_4 C6_4 C25_4^a . . 114.6(10) ?
C5_4 C6_4 C25_4^a . . 124.5(10) ?
N1_4 C6_4 C25C_4^c . . 112.5(17) ?
C5_4 C6_4 C25C_4^c . . 126.4(18) ?
N12_4 N11_4 C15_4 . . 109.9(5) ?
N12_4 N11_4 Co2 . . 136.7(4) ?
C15_4 N11_4 Co2 . . 112.7(4) ?
N11_4 N12_4 N13_4 . . 106.6(6) ?
C14_4 N13_4 N12_4 . . 111.1(6) ?
C14_4 N13_4 C16_4 . . 129.0(6) ?
N12_4 N13_4 C16_4 . . 119.8(7) ?
N13_4 C14_4 C15_4 . . 105.3(6) ?
N13_4 C14_4 H14_4 . . 127.400000 ?
C15_4 C14_4 H14_4 . . 127.400000 ?
N11_4 C15_4 C14_4 . . 107.0(6) ?
N11_4 C15_4 C2_4 . . 118.1(5) ?
C14_4 C15_4 C2_4 . . 134.9(6) ?
N13_4 C16_4 C17_4 . . 115.3(6) ?
N13_4 C16_4 H16A_4 . . 108.500000 ?
C17_4 C16_4 H16A_4 . . 108.500000 ?
N13_4 C16_4 H16B_4 . . 108.500000 ?
C17_4 C16_4 H16B_4 . . 108.500000 ?
H16A_4 C16_4 H16B_4 . . 107.500000 ?
O18_4 C17_4 O19_4 . . 126.1(6) ?
O18_4 C17_4 C16_4 . . 117.6(6) ?
O19_4 C17_4 C16_4 . . 116.3(6) ?
C17_4 O19_4 H19_4 . . 109.500000 ?
N22_4^a N21_4^a C25_4^a . . 109.1(10) ?
N22_4^a N21_4^a Co2 . . 135.5(13) ?
C25_4^a N21_4^a Co2 . . 114.4(12) ?
N21_4^a N22_4^a N23_4^a . . 106.5(11) ?
C24_4^a N23_4^a N22_4^a . . 110.9(10) ?
C24_4^a N23_4^a C26_4^a . . 127.7(14) ?
N22_4^a N23_4^a C26_4^a . . 119.5(13) ?
N23_4^a C24_4^a C25_4^a . . 105.7(11) ?
N23_4^a C24_4^a H24_4^a . . 127.200000 ?
C25_4^a C24_4^a H24_4^a . . 127.200000 ?
C24_4^a C25_4^a N21_4^a . . 107.5(10) ?
C24_4^a C25_4^a C6_4 . . 136.7(17) ?
N21_4^a C25_4^a C6_4 . . 115.2(14) ?
N23_4^a C26_4^a C27_4^a . . 117.3(13) ?
N23_4^a C26_4^a H26A_4^a . . 108.000000 ?
C27_4^a C26_4^a H26A_4^a . . 108.000000 ?
N23_4^a C26_4^a H26B_4^a . . 108.000000 ?
C27_4^a C26_4^a H26B_4^a . . 108.000000 ?
H26A_4^a C26_4^a H26B_4^a . . 107.200000 ?
O28_4^a C27_4^a O29_4^a . . 124.2(13) ?
O28_4^a C27_4^a C26_4^a . . 120.6(12) ?
O29_4^a C27_4^a C26_4^a . . 115.2(11) ?
C27_4^a O29_4^a H29_4^a . . 109.500000 ?
N22B_4^b N21B_4^b C25B_4^b . . 108.9(14) ?
N22B_4^b N21B_4^b Co2 . . 138.5(19) ?
C25B_4^b N21B_4^b Co2 . . 112.6(18) ?
N21B_4^b N22B_4^b N23B_4^b . . 105.5(13) ?
C24B_4^b N23B_4^b N22B_4^b . . 112.8(13) ?
C24B_4^b N23B_4^b C26B_4^b . . 129.3(18) ?
N22B_4^b N23B_4^b C26B_4^b . . 116.9(17) ?
N23B_4^b C24B_4^b C25B_4^b . . 103.6(13) ?
N23B_4^b C24B_4^b H24B_4^b . . 128.200000 ?
C25B_4^b C24B_4^b H24B_4^b . . 128.200000 ?
C6_4 C25B_4^b N21B_4^b . . 123.(2) ?
C6_4 C25B_4^b C24B_4^b . . 128.(2) ?
N21B_4^b C25B_4^b C24B_4^b . . 108.4(14) ?
N23B_4^b C26B_4^b C27B_4^b . . 112.7(17) ?
N23B_4^b C26B_4^b H26C_4^b . . 109.100000 ?
C27B_4^b C26B_4^b H26C_4^b . . 109.100000 ?
N23B_4^b C26B_4^b H26D_4^b . . 109.100000 ?
C27B_4^b C26B_4^b H26D_4^b . . 109.100000 ?
H26C_4^b C26B_4^b H26D_4^b . . 107.800000 ?
O28B_4^b C27B_4^b O29B_4^b . . 124.2(17) ?
O28B_4^b C27B_4^b C26B_4^b . . 122.2(16) ?
O29B_4^b C27B_4^b C26B_4^b . . 113.6(14) ?
C27B_4^b O29B_4^b H29B_4^b . . 109.500000 ?
N22C_4^c N21C_4^c C25C_4^c . . 109.6(15) ?
N22C_4^c N21C_4^c Co2 . . 136.(2) ?
C25C_4^c N21C_4^c Co2 . . 114.(2) ?
N21C_4^c N22C_4^c N23C_4^c . . 105.8(14) ?
C24C_4^c N23C_4^c N22C_4^c . . 111.6(14) ?
C24C_4^c N23C_4^c C26C_4^c . . 129.(2) ?
N22C_4^c N23C_4^c C26C_4^c . . 119.2(19) ?
N23C_4^c C24C_4^c C25C_4^c . . 105.3(15) ?
N23C_4^c C24C_4^c H24C_4^c . . 127.300000 ?
C25C_4^c C24C_4^c H24C_4^c . . 127.300000 ?
C24C_4^c C25C_4^c N21C_4^c . . 107.1(15) ?
C24C_4^c C25C_4^c C6_4 . . 140.(3) ?
N21C_4^c C25C_4^c C6_4 . . 113.(3) ?
N23C_4^c C26C_4^c C27C_4^c . . 113.0(19) ?
N23C_4^c C26C_4^c H26E_4^c . . 109.000000 ?
C27C_4^c C26C_4^c H26E_4^c . . 109.000000 ?
N23C_4^c C26C_4^c H26F_4^c . . 109.000000 ?
C27C_4^c C26C_4^c H26F_4^c . . 109.000000 ?
H26E_4^c C26C_4^c H26F_4^c . . 107.800000 ?
O28C_4^c C27C_4^c O29C_4^c . . 127.(2) ?
O28C_4^c C27C_4^c C26C_4^c . . 120.(2) ?
O29C_4^c C27C_4^c C26C_4^c . . 112.7(19) ?
C27C_4^c O29C_4^c H29C_4^c . . 109.500000 ?
O1_5^a Cl1_5^a O2_5^a . . 109.8(5) ?
O1_5^a Cl1_5^a O4_5^a . . 109.1(5) ?
O2_5^a Cl1_5^a O4_5^a . . 108.7(4) ?
O1_5^a Cl1_5^a O3_5^a . . 112.0(6) ?
O2_5^a Cl1_5^a O3_5^a . . 110.2(5) ?
O4_5^a Cl1_5^a O3_5^a . . 107.0(4) ?
O2_6^b Cl1_6^b O3_6^b . . 114.5(17) ?
O2_6^b Cl1_6^b O4_6^b . . 110.2(17) ?
O3_6^b Cl1_6^b O4_6^b . . 106.8(16) ?
O2_6^b Cl1_6^b O1_6^b . . 109.3(18) ?
O3_6^b Cl1_6^b O1_6^b . . 107.5(18) ?
O4_6^b Cl1_6^b O1_6^b . . 108.3(18) ?
O2_7^a Cl1_7^a O4_7^a . . 108.6(10) ?
O2_7^a Cl1_7^a O1_7^a . . 108.8(10) ?
O4_7^a Cl1_7^a O1_7^a . . 109.7(10) ?
O2_7^a Cl1_7^a O3_7^a . . 111.1(10) ?
O4_7^a Cl1_7^a O3_7^a . . 109.2(11) ?
O1_7^a Cl1_7^a O3_7^a . . 109.3(10) ?
O2_8^a Cl1_8^a O1_8^a . . 109.9(11) ?
O2_8^a Cl1_8^a O4_8^a . . 109.6(11) ?
O1_8^a Cl1_8^a O4_8^a . . 109.4(11) ?
O2_8^a Cl1_8^a O3_8^a . . 108.9(11) ?
O1_8^a Cl1_8^a O3_8^a . . 109.4(11) ?
O4_8^a Cl1_8^a O3_8^a . . 109.7(11) ?
H1_11 O1_11 H2_11 . . 104.43(16) ?
H1_12 O1_12 H2_12 . . 104.44(16) ?
H1_13 O1_13 H2_13 . . 104.43(16) ?
H1_14 O1_14 H2_14 . . 104.44(16) ?
H1_15^a O1_15^a H2_15^a . . 104.46(16) ?
H1_16^b O1_16^b H2_16^b . . 104.44(16) ?
H1_17^a O1_17^a H2_17^a . . 104.44(16) ?
H1_18^b O1_18^b H2_18^b . . 104.44(16) ?

loop_
_geom_bond_atom_site_label_1
_geom_bond_atom_site_label_2
_geom_bond_site_symmetry_2
_geom_bond_distance
_geom_bond_publ_flag
Co1 N1_1 . 2.079(4) ?
Co1 N1_2 . 2.098(4) ?
Co1 N11_2 . 2.121(4) ?
Co1 N21_2 . 2.139(5) ?
Co1 N21_1 . 2.139(5) ?
Co1 N11_1 . 2.151(4) ?
Co2 N21B_4^b . 2.07(3) ?
Co2 N1_4 . 2.072(5) ?
Co2 N1_3 . 2.099(5) ?
Co2 N11_3 . 2.132(5) ?
Co2 N21_3 . 2.139(5) ?
Co2 N11_4 . 2.162(5) ?
Co2 N21_4^a . 2.184(16) ?
Co2 N21C_4^c . 2.19(3) ?
N1_1 C2_1 . 1.348(6) ?
N1_1 C6_1 . 1.352(6) ?
C2_1 C3_1 . 1.381(7) ?
C2_1 C15_1 . 1.450(7) ?
C3_1 C4_1 . 1.390(8) ?
C3_1 H3_1 . 0.950000 ?
C4_1 C5_1 . 1.374(8) ?
C4_1 H4_1 . 0.950000 ?
C5_1 C6_1 . 1.387(7) ?
C5_1 H5_1 . 0.950000 ?
C6_1 C25_1 . 1.473(7) ?
N11_1 N12_1 . 1.308(6) ?
N11_1 C15_1 . 1.373(6) ?
N12_1 N13_1 . 1.343(6) ?
N13_1 C14_1 . 1.352(6) ?
N13_1 C16_1 . 1.453(6) ?
C14_1 C15_1 . 1.366(7) ?
C14_1 H14_1 . 0.950000 ?
C16_1 C17_1 . 1.521(7) ?
C16_1 H16A_1 . 0.990000 ?
C16_1 H16B_1 . 0.990000 ?
C17_1 O18_1 . 1.254(6) ?
C17_1 O19_1 . 1.272(6) ?
N21_1 N22_1 . 1.313(6) ?
N21_1 C25_1 . 1.371(6) ?
N22_1 N23_1 . 1.337(6) ?
N23_1 C24_1 . 1.336(7) ?
N23_1 C26_1 . 1.462(7) ?
C24_1 C25_1 . 1.365(7) ?
C24_1 H24_1 . 0.950000 ?
C26_1 C27_1 . 1.507(9) ?
C26_1 H26A_1 . 0.990000 ?
C26_1 H26B_1 . 0.990000 ?
C27_1 O28_1 . 1.229(8) ?
C27_1 O29_1 . 1.244(8) ?
O29_1 H29_1 . 0.840000 ?
N1_2 C2_2 . 1.349(6) ?
N1_2 C6_2 . 1.350(6) ?
C2_2 C3_2 . 1.383(7) ?
C2_2 C15_2 . 1.462(7) ?
C3_2 C4_2 . 1.392(7) ?
C3_2 H3_2 . 0.950000 ?
C4_2 C5_2 . 1.390(7) ?
C4_2 H4_2 . 0.950000 ?
C5_2 C6_2 . 1.385(7) ?
C5_2 H5_2 . 0.950000 ?
C6_2 C25_2 . 1.450(7) ?
N11_2 N12_2 . 1.311(6) ?
N11_2 C15_2 . 1.366(6) ?
N12_2 N13_2 . 1.339(6) ?
N13_2 C14_2 . 1.346(6) ?
N13_2 C16_2 . 1.449(6) ?
C14_2 C15_2 . 1.376(7) ?
C14_2 H14_2 . 0.950000 ?
C16_2 C17_2 . 1.525(7) ?
C16_2 H16A_2 . 0.990000 ?
C16_2 H16B_2 . 0.990000 ?
C17_2 O18_2 . 1.214(6) ?
C17_2 O19_2 . 1.311(6) ?
O19_2 H19_2 . 0.840000 ?
N21_2 N22_2 . 1.311(6) ?
N21_2 C25_2 . 1.370(7) ?
N22_2 N23_2 . 1.351(7) ?
N23_2 C24_2 . 1.345(7) ?
N23_2 C26_2 . 1.451(7) ?
C24_2 C25_2 . 1.366(7) ?
C24_2 H24_2 . 0.950000 ?
C26_2 C27_2 . 1.512(8) ?
C26_2 H26A_2 . 0.990000 ?
C26_2 H26B_2 . 0.990000 ?
C27_2 O28_2 . 1.201(7) ?
C27_2 O29_2 . 1.297(7) ?
O29_2 H29_2 . 0.840000 ?
N1_3 C2_3 . 1.344(7) ?
N1_3 C6_3 . 1.347(7) ?
C2_3 C3_3 . 1.389(7) ?
C2_3 C15_3 . 1.452(7) ?
C3_3 C4_3 . 1.389(8) ?
C3_3 H3_3 . 0.950000 ?
C4_3 C5_3 . 1.382(8) ?
C4_3 H4_3 . 0.950000 ?
C5_3 C6_3 . 1.378(7) ?
C5_3 H5_3 . 0.950000 ?
C6_3 C25_3 . 1.456(7) ?
N11_3 N12_3 . 1.303(6) ?
N11_3 C15_3 . 1.364(7) ?
N12_3 N13_3 . 1.338(6) ?
N13_3 C16B_3^b . 1.30(5) ?
N13_3 C14_3 . 1.352(7) ?
N13_3 C16_3^a . 1.471(8) ?
C14_3 C15_3 . 1.378(7) ?
C14_3 H14_3 . 0.950000 ?
C16_3^a C17_3^a . 1.533(10) ?
C16_3^a H16A_3^a . 0.990000 ?
C16_3^a H16B_3^a . 0.990000 ?
C17_3^a O19_3^a . 1.233(8) ?
C17_3^a O18_3^a . 1.265(9) ?
N21_3 N22_3 . 1.311(6) ?
N21_3 C25_3 . 1.367(7) ?
N22_3 N23_3 . 1.351(7) ?
N23_3 C24_3 . 1.338(7) ?
N23_3 C26_3 . 1.457(7) ?
C24_3 C25_3 . 1.373(8) ?
C24_3 H24_3 . 0.950000 ?
C26_3 C27_3 . 1.508(9) ?
C26_3 H26A_3 . 0.990000 ?
C26_3 H26B_3 . 0.990000 ?
C27_3 O28_3 . 1.196(8) ?
C27_3 O29_3 . 1.296(8) ?
O29_3 H29_3 . 0.840000 ?
C16B_3^b C17B_3^b . 1.524(16) ?
C16B_3^b H16C_3^b . 0.990000 ?
C16B_3^b H16D_3^b . 0.990000 ?
C17B_3^b O18B_3^b . 1.234(16) ?
C17B_3^b O19B_3^b . 1.279(16) ?
N1_4 C2_4 . 1.341(8) ?
N1_4 C6_4 . 1.346(8) ?
C2_4 C3_4 . 1.395(8) ?
C2_4 C15_4 . 1.452(8) ?
C3_4 C4_4 . 1.388(10) ?
C3_4 H3_4 . 0.950000 ?
C4_4 C5_4 . 1.371(10) ?
C4_4 H4_4 . 0.950000 ?
C5_4 C6_4 . 1.393(8) ?
C5_4 H5_4 . 0.950000 ?
C6_4 C25B_4^b . 1.23(2) ?
C6_4 C25_4^a . 1.475(12) ?
C6_4 C25C_4^c . 1.69(3) ?
N11_4 N12_4 . 1.307(7) ?
N11_4 C15_4 . 1.365(7) ?
N12_4 N13_4 . 1.346(7) ?
N13_4 C14_4 . 1.339(9) ?
N13_4 C16_4 . 1.453(8) ?
C14_4 C15_4 . 1.375(8) ?
C14_4 H14_4 . 0.950000 ?
C16_4 C17_4 . 1.517(9) ?
C16_4 H16A_4 . 0.990000 ?
C16_4 H16B_4 . 0.990000 ?
C17_4 O18_4 . 1.220(7) ?
C17_4 O19_4 . 1.290(7) ?
O19_4 H19_4 . 0.840000 ?
N21_4^a N22_4^a . 1.331(12) ?
N21_4^a C25_4^a . 1.371(12) ?
N22_4^a N23_4^a . 1.349(12) ?
N23_4^a C24_4^a . 1.344(13) ?
N23_4^a C26_4^a . 1.460(12) ?
C24_4^a C25_4^a . 1.370(13) ?
C24_4^a H24_4^a . 0.950000 ?
C26_4^a C27_4^a . 1.498(13) ?
C26_4^a H26A_4^a . 0.990000 ?
C26_4^a H26B_4^a . 0.990000 ?
C27_4^a O28_4^a . 1.211(12) ?
C27_4^a O29_4^a . 1.296(12) ?
O29_4^a H29_4^a . 0.840000 ?
N21B_4^b N22B_4^b . 1.324(14) ?
N21B_4^b C25B_4^b . 1.371(14) ?
N22B_4^b N23B_4^b . 1.350(14) ?
N23B_4^b C24B_4^b . 1.334(14) ?
N23B_4^b C26B_4^b . 1.463(13) ?
C24B_4^b C25B_4^b . 1.372(15) ?
C24B_4^b H24B_4^b . 0.950000 ?
C26B_4^b C27B_4^b . 1.502(15) ?
C26B_4^b H26C_4^b . 0.990000 ?
C26B_4^b H26D_4^b . 0.990000 ?
C27B_4^b O28B_4^b . 1.206(14) ?
C27B_4^b O29B_4^b . 1.289(14) ?
O29B_4^b H29B_4^b . 0.840000 ?
N21C_4^c N22C_4^c . 1.324(15) ?
N21C_4^c C25C_4^c . 1.369(15) ?
N22C_4^c N23C_4^c . 1.348(14) ?
N23C_4^c C24C_4^c . 1.338(15) ?
N23C_4^c C26C_4^c . 1.461(14) ?
C24C_4^c C25C_4^c . 1.368(15) ?
C24C_4^c H24C_4^c . 0.950000 ?
C26C_4^c C27C_4^c . 1.508(15) ?
C26C_4^c H26E_4^c . 0.990000 ?
C26C_4^c H26F_4^c . 0.990000 ?
C27C_4^c O28C_4^c . 1.217(15) ?
C27C_4^c O29C_4^c . 1.291(15) ?
O29C_4^c H29C_4^c . 0.840000 ?
Cl1_5^a O1_5^a . 1.440(7) ?
Cl1_5^a O2_5^a . 1.444(6) ?
Cl1_5^a O4_5^a . 1.455(6) ?
Cl1_5^a O3_5^a . 1.457(7) ?
Cl1_6^b O2_6^b . 1.445(14) ?
Cl1_6^b O3_6^b . 1.450(14) ?
Cl1_6^b O4_6^b . 1.453(14) ?
Cl1_6^b O1_6^b . 1.453(14) ?
Cl1_7^a O2_7^a . 1.433(13) ?
Cl1_7^a O4_7^a . 1.439(13) ?
Cl1_7^a O1_7^a . 1.440(13) ?
Cl1_7^a O3_7^a . 1.442(13) ?
Cl1_8^a O2_8^a . 1.440(13) ?
Cl1_8^a O1_8^a . 1.442(13) ?
Cl1_8^a O4_8^a . 1.442(13) ?
Cl1_8^a O3_8^a . 1.446(13) ?
O1_11 H1_11 . 0.9584(11) ?
O1_11 H2_11 . 0.9585(11) ?
O1_12 H1_12 . 0.9584(11) ?
O1_12 H2_12 . 0.9584(11) ?
O1_13 H1_13 . 0.9585(11) ?
O1_13 H2_13 . 0.9584(11) ?
O1_14 H1_14 . 0.9584(11) ?
O1_14 H2_14 . 0.9584(11) ?
O1_15^a H1_15^a . 0.9583(11) ?
O1_15^a H2_15^a . 0.9583(11) ?
O1_16^b H1_16^b . 0.9584(11) ?
O1_16^b H2_16^b . 0.9584(11) ?
O1_17^a H1_17^a . 0.9584(11) ?
O1_17^a H2_17^a . 0.9584(11) ?
O1_18^b H1_18^b . 0.9584(11) ?
O1_18^b H2_18^b . 0.9584(11) ?

loop_
_geom_hbond_atom_site_label_D
_geom_hbond_atom_site_label_H
_geom_hbond_atom_site_label_A
_geom_hbond_site_symmetry_A
_geom_hbond_distance_DH
_geom_hbond_distance_HA
_geom_hbond_distance_DA
_geom_hbond_angle_DHA
_geom_hbond_publ_flag
O29_1 H29_1 O1_17^a 2_755 0.840000 1.700000 2.427(14) 142.800000 ?
O29_1 H29_1 O1_18^b 2_755 0.840000 2.280000 2.982(18) 141.100000 ?
O19_2 H19_2 O18_1 1_655 0.840000 1.750000 2.585(6) 172.000000 ?
O29_2 H29_2 O1_11 . 0.840000 1.740000 2.565(7) 168.100000 ?
O29_3 H29_3 O1_17^a 2_865 0.840000 1.640000 2.443(11) 159.200000 ?
O19_4 H19_4 O19_1 2_666 0.840000 1.650000 2.483(6) 168.900000 ?
O29_4^a H29_4^a O28_1 2_755 0.840000 1.760000 2.601(14) 177.900000 ?
O29B_4^b H29B_4^b O28_1 2_755 0.840000 1.680000 2.517(17) 176.500000 ?
O29C_4^c H29C_4^c O28_1 2_755 0.840000 1.670000 2.48(3) 159.200000 ?
O1_11 H1_11 O3_5^a 1_445 0.9584(11) 2.061(18) 2.983(8) 161.(4) ?
O1_11 H1_11 Cl1_6^b 1_445 0.9584(11) 2.78(4) 3.586(19) 142.(4) ?
O1_11 H1_11 O2_6^b 1_445 0.9584(11) 2.03(5) 2.90(4) 150.(4) ?
O1_11 H1_11 O4_6^b 1_445 0.9584(11) 2.54(5) 3.12(3) 119.(3) ?
O1_11 H2_11 O18_4 1_445 0.9585(11) 1.812(11) 2.742(7) 163.(2) ?
O1_12 H1_12 O1_14 . 0.9584(11) 1.599(11) 2.552(10) 172.(4) ?
O1_12 H2_12 O18_3^a . 0.9584(11) 1.637(18) 2.543(8) 156.(4) ?
O1_12 H2_12 O19_3^a . 0.9584(11) 2.48(3) 3.280(10) 141.(3) ?
O1_12 H2_12 O18B_3^b . 0.9584(11) 2.17(4) 2.91(3) 133.(3) ?
O1_12 H2_12 O19B_3^b . 0.9584(11) 1.82(4) 2.64(4) 142.(4) ?
O1_13 H1_13 O1_12 . 0.9585(11) 1.878(19) 2.733(9) 147.(3) ?
O1_13 H2_13 O19_1 2_666 0.9584(11) 1.846(11) 2.788(7) 167.(3) ?
O1_14 H1_14 O18_2 1_455 0.9584(11) 2.359(14) 3.266(10) 158.(3) ?
O1_14 H2_14 O28_4^a 2_655 0.9584(11) 1.86(3) 2.739(15) 152.(4) ?
O1_14 H2_14 O29B_4^b 2_655 0.9584(11) 2.49(3) 3.360(18) 151.(4) ?
O1_15^a H1_15^a O28_4^a . 0.9583(11) 2.60(3) 3.436(18) 145.(4) ?
O1_16^b H2_16^b N22B_4^b . 0.9584(11) 1.94(5) 2.87(5) 165.(5) ?
O1_17^a H1_17^a N1_3 2_765 0.9584(11) 2.689(12) 3.583(13) 155.(2) ?
O1_17^a H2_17^a O4_5^a 2_665 0.9584(11) 2.26(3) 3.085(12) 144.(4) ?

loop_
_geom_torsion_atom_site_label_1
_geom_torsion_atom_site_label_2
_geom_torsion_atom_site_label_3
_geom_torsion_atom_site_label_4
_geom_torsion_site_symmetry_1
_geom_torsion_site_symmetry_2
_geom_torsion_site_symmetry_3
_geom_torsion_site_symmetry_4
_geom_torsion
_geom_torsion_publ_flag
C6_1 N1_1 C2_1 C3_1 . . . . 0.2(8) ?
Co1 N1_1 C2_1 C3_1 . . . . -177.1(4) ?
C6_1 N1_1 C2_1 C15_1 . . . . 179.9(5) ?
Co1 N1_1 C2_1 C15_1 . . . . 2.6(6) ?
N1_1 C2_1 C3_1 C4_1 . . . . 0.4(9) ?
C15_1 C2_1 C3_1 C4_1 . . . . -179.2(6) ?
C2_1 C3_1 C4_1 C5_1 . . . . -0.6(9) ?
C3_1 C4_1 C5_1 C6_1 . . . . 0.2(9) ?
C2_1 N1_1 C6_1 C5_1 . . . . -0.7(8) ?
Co1 N1_1 C6_1 C5_1 . . . . 176.6(4) ?
C2_1 N1_1 C6_1 C25_1 . . . . 178.6(5) ?
Co1 N1_1 C6_1 C25_1 . . . . -4.1(6) ?
C4_1 C5_1 C6_1 N1_1 . . . . 0.5(9) ?
C4_1 C5_1 C6_1 C25_1 . . . . -178.7(6) ?
C15_1 N11_1 N12_1 N13_1 . . . . -0.8(6) ?
Co1 N11_1 N12_1 N13_1 . . . . 169.3(4) ?
N11_1 N12_1 N13_1 C14_1 . . . . 0.8(6) ?
N11_1 N12_1 N13_1 C16_1 . . . . 179.5(4) ?
N12_1 N13_1 C14_1 C15_1 . . . . -0.5(6) ?
C16_1 N13_1 C14_1 C15_1 . . . . -179.1(5) ?
N13_1 C14_1 C15_1 N11_1 . . . . 0.0(6) ?
N13_1 C14_1 C15_1 C2_1 . . . . -177.7(6) ?
N12_1 N11_1 C15_1 C14_1 . . . . 0.5(6) ?
Co1 N11_1 C15_1 C14_1 . . . . -172.0(4) ?
N12_1 N11_1 C15_1 C2_1 . . . . 178.6(5) ?
Co1 N11_1 C15_1 C2_1 . . . . 6.1(6) ?
N1_1 C2_1 C15_1 C14_1 . . . . 171.7(6) ?
C3_1 C2_1 C15_1 C14_1 . . . . -8.6(10) ?
N1_1 C2_1 C15_1 N11_1 . . . . -5.8(7) ?
C3_1 C2_1 C15_1 N11_1 . . . . 173.9(5) ?
N12_1 N13_1 C16_1 C17_1 . . . . -93.1(6) ?
C14_1 N13_1 C16_1 C17_1 . . . . 85.4(7) ?
N13_1 C16_1 C17_1 O18_1 . . . . -15.2(7) ?
N13_1 C16_1 C17_1 O19_1 . . . . 166.0(5) ?
C25_1 N21_1 N22_1 N23_1 . . . . 0.7(6) ?
Co1 N21_1 N22_1 N23_1 . . . . -178.8(4) ?
N21_1 N22_1 N23_1 C24_1 . . . . -0.6(7) ?
N21_1 N22_1 N23_1 C26_1 . . . . 177.3(5) ?
N22_1 N23_1 C24_1 C25_1 . . . . 0.2(7) ?
C26_1 N23_1 C24_1 C25_1 . . . . -177.4(6) ?
N23_1 C24_1 C25_1 N21_1 . . . . 0.3(6) ?
N23_1 C24_1 C25_1 C6_1 . . . . 177.6(6) ?
N22_1 N21_1 C25_1 C24_1 . . . . -0.6(7) ?
Co1 N21_1 C25_1 C24_1 . . . . 179.0(4) ?
N22_1 N21_1 C25_1 C6_1 . . . . -178.5(5) ?
Co1 N21_1 C25_1 C6_1 . . . . 1.1(6) ?
N1_1 C6_1 C25_1 C24_1 . . . . -175.3(6) ?
C5_1 C6_1 C25_1 C24_1 . . . . 3.9(11) ?
N1_1 C6_1 C25_1 N21_1 . . . . 1.8(7) ?
C5_1 C6_1 C25_1 N21_1 . . . . -178.9(6) ?
C24_1 N23_1 C26_1 C27_1 . . . . 67.5(9) ?
N22_1 N23_1 C26_1 C27_1 . . . . -109.9(7) ?
N23_1 C26_1 C27_1 O28_1 . . . . -9.7(11) ?
N23_1 C26_1 C27_1 O29_1 . . . . 172.7(8) ?
C6_2 N1_2 C2_2 C3_2 . . . . -1.2(8) ?
Co1 N1_2 C2_2 C3_2 . . . . -177.9(4) ?
C6_2 N1_2 C2_2 C15_2 . . . . -179.9(5) ?
Co1 N1_2 C2_2 C15_2 . . . . 3.5(6) ?
N1_2 C2_2 C3_2 C4_2 . . . . 1.8(8) ?
C15_2 C2_2 C3_2 C4_2 . . . . -179.8(5) ?
C2_2 C3_2 C4_2 C5_2 . . . . -1.3(9) ?
C3_2 C4_2 C5_2 C6_2 . . . . 0.2(9) ?
C2_2 N1_2 C6_2 C5_2 . . . . 0.1(8) ?
Co1 N1_2 C6_2 C5_2 . . . . 176.9(4) ?
C2_2 N1_2 C6_2 C25_2 . . . . 177.8(5) ?
Co1 N1_2 C6_2 C25_2 . . . . -5.5(6) ?
C4_2 C5_2 C6_2 N1_2 . . . . 0.3(9) ?
C4_2 C5_2 C6_2 C25_2 . . . . -177.0(5) ?
C15_2 N11_2 N12_2 N13_2 . . . . 0.1(6) ?
Co1 N11_2 N12_2 N13_2 . . . . 171.5(4) ?
N11_2 N12_2 N13_2 C14_2 . . . . -0.3(6) ?
N11_2 N12_2 N13_2 C16_2 . . . . 172.1(5) ?
N12_2 N13_2 C14_2 C15_2 . . . . 0.3(6) ?
C16_2 N13_2 C14_2 C15_2 . . . . -171.0(5) ?
N12_2 N11_2 C15_2 C14_2 . . . . 0.1(6) ?
Co1 N11_2 C15_2 C14_2 . . . . -173.0(4) ?
N12_2 N11_2 C15_2 C2_2 . . . . 179.8(5) ?
Co1 N11_2 C15_2 C2_2 . . . . 6.6(6) ?
N13_2 C14_2 C15_2 N11_2 . . . . -0.3(6) ?
N13_2 C14_2 C15_2 C2_2 . . . . -179.8(6) ?
N1_2 C2_2 C15_2 N11_2 . . . . -6.5(7) ?
C3_2 C2_2 C15_2 N11_2 . . . . 174.9(5) ?
N1_2 C2_2 C15_2 C14_2 . . . . 173.0(6) ?
C3_2 C2_2 C15_2 C14_2 . . . . -5.5(11) ?
N12_2 N13_2 C16_2 C17_2 . . . . -79.6(6) ?
C14_2 N13_2 C16_2 C17_2 . . . . 91.3(7) ?
N13_2 C16_2 C17_2 O18_2 . . . . 1.6(8) ?
N13_2 C16_2 C17_2 O19_2 . . . . -177.6(5) ?
C25_2 N21_2 N22_2 N23_2 . . . . 0.1(6) ?
Co1 N21_2 N22_2 N23_2 . . . . 171.3(4) ?
N21_2 N22_2 N23_2 C24_2 . . . . 0.0(7) ?
N21_2 N22_2 N23_2 C26_2 . . . . -176.3(5) ?
N22_2 N23_2 C24_2 C25_2 . . . . -0.2(7) ?
C26_2 N23_2 C24_2 C25_2 . . . . 175.5(6) ?
N23_2 C24_2 C25_2 N21_2 . . . . 0.3(6) ?
N23_2 C24_2 C25_2 C6_2 . . . . 177.8(6) ?
N22_2 N21_2 C25_2 C24_2 . . . . -0.3(7) ?
Co1 N21_2 C25_2 C24_2 . . . . -173.5(4) ?
N22_2 N21_2 C25_2 C6_2 . . . . -178.3(5) ?
Co1 N21_2 C25_2 C6_2 . . . . 8.5(6) ?
N1_2 C6_2 C25_2 C24_2 . . . . -179.6(6) ?
C5_2 C6_2 C25_2 C24_2 . . . . -2.1(11) ?
N1_2 C6_2 C25_2 N21_2 . . . . -2.3(7) ?
C5_2 C6_2 C25_2 N21_2 . . . . 175.2(5) ?
C24_2 N23_2 C26_2 C27_2 . . . . 51.1(9) ?
N22_2 N23_2 C26_2 C27_2 . . . . -133.3(6) ?
N23_2 C26_2 C27_2 O28_2 . . . . 8.0(10) ?
N23_2 C26_2 C27_2 O29_2 . . . . -172.8(6) ?
C6_3 N1_3 C2_3 C3_3 . . . . 0.4(8) ?
Co2 N1_3 C2_3 C3_3 . . . . 176.2(4) ?
C6_3 N1_3 C2_3 C15_3 . . . . -178.7(5) ?
Co2 N1_3 C2_3 C15_3 . . . . -2.9(6) ?
N1_3 C2_3 C3_3 C4_3 . . . . -0.6(9) ?
C15_3 C2_3 C3_3 C4_3 . . . . 178.4(6) ?
C2_3 C3_3 C4_3 C5_3 . . . . 1.2(10) ?
C3_3 C4_3 C5_3 C6_3 . . . . -1.5(10) ?
C2_3 N1_3 C6_3 C5_3 . . . . -0.8(9) ?
Co2 N1_3 C6_3 C5_3 . . . . -176.6(5) ?
C2_3 N1_3 C6_3 C25_3 . . . . -177.4(5) ?
Co2 N1_3 C6_3 C25_3 . . . . 6.7(7) ?
C4_3 C5_3 C6_3 N1_3 . . . . 1.3(9) ?
C4_3 C5_3 C6_3 C25_3 . . . . 177.5(6) ?
C15_3 N11_3 N12_3 N13_3 . . . . 0.5(6) ?
Co2 N11_3 N12_3 N13_3 . . . . -171.1(4) ?
N11_3 N12_3 N13_3 C16B_3^b . . . . -163.2(19) ?
N11_3 N12_3 N13_3 C14_3 . . . . -0.1(6) ?
N11_3 N12_3 N13_3 C16_3^a . . . . 179.7(6) ?
C16B_3^b N13_3 C14_3 C15_3 . . . . 160.(2) ?
N12_3 N13_3 C14_3 C15_3 . . . . -0.3(6) ?
C16_3^a N13_3 C14_3 C15_3 . . . . 179.9(6) ?
N12_3 N11_3 C15_3 C14_3 . . . . -0.6(7) ?
Co2 N11_3 C15_3 C14_3 . . . . 172.7(4) ?
N12_3 N11_3 C15_3 C2_3 . . . . -180.0(5) ?
Co2 N11_3 C15_3 C2_3 . . . . -6.6(7) ?
N13_3 C14_3 C15_3 N11_3 . . . . 0.5(6) ?
N13_3 C14_3 C15_3 C2_3 . . . . 179.7(6) ?
N1_3 C2_3 C15_3 N11_3 . . . . 6.2(7) ?
C3_3 C2_3 C15_3 N11_3 . . . . -172.9(6) ?
N1_3 C2_3 C15_3 C14_3 . . . . -172.9(6) ?
C3_3 C2_3 C15_3 C14_3 . . . . 8.1(11) ?
N12_3 N13_3 C16_3^a C17_3^a . . . . 62.5(10) ?
C14_3 N13_3 C16_3^a C17_3^a . . . . -117.7(8) ?
N13_3 C16_3^a C17_3^a O19_3^a . . . . -146.8(8) ?
N13_3 C16_3^a C17_3^a O18_3^a . . . . 34.1(11) ?
C25_3 N21_3 N22_3 N23_3 . . . . 0.5(7) ?
Co2 N21_3 N22_3 N23_3 . . . . -167.7(4) ?
N21_3 N22_3 N23_3 C24_3 . . . . -0.4(7) ?
N21_3 N22_3 N23_3 C26_3 . . . . 173.7(6) ?
N22_3 N23_3 C24_3 C25_3 . . . . 0.2(8) ?
C26_3 N23_3 C24_3 C25_3 . . . . -173.0(7) ?
N22_3 N21_3 C25_3 C24_3 . . . . -0.3(7) ?
Co2 N21_3 C25_3 C24_3 . . . . 170.5(4) ?
N22_3 N21_3 C25_3 C6_3 . . . . 178.5(5) ?
Co2 N21_3 C25_3 C6_3 . . . . -10.7(7) ?
N23_3 C24_3 C25_3 N21_3 . . . . 0.1(7) ?
N23_3 C24_3 C25_3 C6_3 . . . . -178.4(7) ?
N1_3 C6_3 C25_3 N21_3 . . . . 3.0(8) ?
C5_3 C6_3 C25_3 N21_3 . . . . -173.5(6) ?
N1_3 C6_3 C25_3 C24_3 . . . . -178.7(7) ?
C5_3 C6_3 C25_3 C24_3 . . . . 4.8(12) ?
C24_3 N23_3 C26_3 C27_3 . . . . -50.9(10) ?
N22_3 N23_3 C26_3 C27_3 . . . . 136.3(6) ?
N23_3 C26_3 C27_3 O28_3 . . . . -18.9(11) ?
N23_3 C26_3 C27_3 O29_3 . . . . 160.1(7) ?
N12_3 N13_3 C16B_3^b C17B_3^b . . . . 77.(5) ?
C14_3 N13_3 C16B_3^b C17B_3^b . . . . -82.(5) ?
N13_3 C16B_3^b C17B_3^b O18B_3^b . . . . 4.(6) ?
N13_3 C16B_3^b C17B_3^b O19B_3^b . . . . -177.(6) ?
C6_4 N1_4 C2_4 C3_4 . . . . -0.3(9) ?
Co2 N1_4 C2_4 C3_4 . . . . 178.8(5) ?
C6_4 N1_4 C2_4 C15_4 . . . . -178.5(5) ?
Co2 N1_4 C2_4 C15_4 . . . . 0.7(7) ?
N1_4 C2_4 C3_4 C4_4 . . . . 0.1(10) ?
C15_4 C2_4 C3_4 C4_4 . . . . 178.1(7) ?
C2_4 C3_4 C4_4 C5_4 . . . . -0.7(11) ?
C3_4 C4_4 C5_4 C6_4 . . . . 1.5(12) ?
C2_4 N1_4 C6_4 C25B_4^b . . . . 179.(4) ?
Co2 N1_4 C6_4 C25B_4^b . . . . 0.(4) ?
C2_4 N1_4 C6_4 C5_4 . . . . 1.1(10) ?
Co2 N1_4 C6_4 C5_4 . . . . -178.1(5) ?
C2_4 N1_4 C6_4 C25_4^a . . . . 180.(3) ?
Co2 N1_4 C6_4 C25_4^a . . . . 1.(3) ?
C2_4 N1_4 C6_4 C25C_4^c . . . . 178.(4) ?
Co2 N1_4 C6_4 C25C_4^c . . . . -2.(4) ?
C4_4 C5_4 C6_4 C25B_4^b . . . . -179.(4) ?
C4_4 C5_4 C6_4 N1_4 . . . . -1.7(11) ?
C4_4 C5_4 C6_4 C25_4^a . . . . 180.(3) ?
C4_4 C5_4 C6_4 C25C_4^c . . . . -178.(4) ?
C15_4 N11_4 N12_4 N13_4 . . . . -0.1(7) ?
Co2 N11_4 N12_4 N13_4 . . . . -169.8(5) ?
N11_4 N12_4 N13_4 C14_4 . . . . -0.9(8) ?
N11_4 N12_4 N13_4 C16_4 . . . . 179.8(6) ?
N12_4 N13_4 C14_4 C15_4 . . . . 1.5(8) ?
C16_4 N13_4 C14_4 C15_4 . . . . -179.2(6) ?
N12_4 N11_4 C15_4 C14_4 . . . . 1.0(7) ?
Co2 N11_4 C15_4 C14_4 . . . . 173.4(4) ?
N12_4 N11_4 C15_4 C2_4 . . . . 179.3(5) ?
Co2 N11_4 C15_4 C2_4 . . . . -8.3(7) ?
N13_4 C14_4 C15_4 N11_4 . . . . -1.5(7) ?
N13_4 C14_4 C15_4 C2_4 . . . . -179.4(7) ?
N1_4 C2_4 C15_4 N11_4 . . . . 5.3(8) ?
C3_4 C2_4 C15_4 N11_4 . . . . -172.8(6) ?
N1_4 C2_4 C15_4 C14_4 . . . . -176.9(7) ?
C3_4 C2_4 C15_4 C14_4 . . . . 5.0(12) ?
C14_4 N13_4 C16_4 C17_4 . . . . -79.3(10) ?
N12_4 N13_4 C16_4 C17_4 . . . . 100.0(8) ?
N13_4 C16_4 C17_4 O18_4 . . . . -174.0(7) ?
N13_4 C16_4 C17_4 O19_4 . . . . 7.6(10) ?
C25_4^a N21_4^a N22_4^a N23_4^a . . . . -2.(5) ?
Co2 N21_4^a N22_4^a N23_4^a . . . . -169.(3) ?
N21_4^a N22_4^a N23_4^a C24_4^a . . . . 5.(4) ?
N21_4^a N22_4^a N23_4^a C26_4^a . . . . 171.(3) ?
N22_4^a N23_4^a C24_4^a C25_4^a . . . . -6.(4) ?
C26_4^a N23_4^a C24_4^a C25_4^a . . . . -170.(3) ?
N23_4^a C24_4^a C25_4^a N21_4^a . . . . 5.(5) ?
N23_4^a C24_4^a C25_4^a C6_4 . . . . 175.(6) ?
N22_4^a N21_4^a C25_4^a C24_4^a . . . . -2.(5) ?
Co2 N21_4^a C25_4^a C24_4^a . . . . 168.(3) ?
N22_4^a N21_4^a C25_4^a C6_4 . . . . -175.(4) ?
Co2 N21_4^a C25_4^a C6_4 . . . . -5.(5) ?
N1_4 C6_4 C25_4^a C24_4^a . . . . -167.(5) ?
C5_4 C6_4 C25_4^a C24_4^a . . . . 11.(8) ?
N1_4 C6_4 C25_4^a N21_4^a . . . . 3.(5) ?
C5_4 C6_4 C25_4^a N21_4^a . . . . -179.(3) ?
C24_4^a N23_4^a C26_4^a C27_4^a . . . . -108.(3) ?
N22_4^a N23_4^a C26_4^a C27_4^a . . . . 89.(3) ?
N23_4^a C26_4^a C27_4^a O28_4^a . . . . -164.8(15) ?
N23_4^a C26_4^a C27_4^a O29_4^a . . . . 15.(2) ?
C25B_4^b N21B_4^b N22B_4^b N23B_4^b . . . . 1.(7) ?
Co2 N21B_4^b N22B_4^b N23B_4^b . . . . -178.(7) ?
N21B_4^b N22B_4^b N23B_4^b C24B_4^b . . . . -7.(6) ?
N21B_4^b N22B_4^b N23B_4^b C26B_4^b . . . . -177.(4) ?
N22B_4^b N23B_4^b C24B_4^b C25B_4^b . . . . 9.(5) ?
C26B_4^b N23B_4^b C24B_4^b C25B_4^b . . . . 178.(4) ?
N1_4 C6_4 C25B_4^b N21B_4^b . . . . -2.(7) ?
C5_4 C6_4 C25B_4^b N21B_4^b . . . . 176.(5) ?
N1_4 C6_4 C25B_4^b C24B_4^b . . . . 177.(5) ?
C5_4 C6_4 C25B_4^b C24B_4^b . . . . -5.(9) ?
N22B_4^b N21B_4^b C25B_4^b C6_4 . . . . -177.(6) ?
Co2 N21B_4^b C25B_4^b C6_4 . . . . 3.(8) ?
N22B_4^b N21B_4^b C25B_4^b C24B_4^b . . . . 4.(7) ?
Co2 N21B_4^b C25B_4^b C24B_4^b . . . . -176.(4) ?
N23B_4^b C24B_4^b C25B_4^b C6_4 . . . . 173.(6) ?
N23B_4^b C24B_4^b C25B_4^b N21B_4^b . . . . -8.(6) ?
C24B_4^b N23B_4^b C26B_4^b C27B_4^b . . . . -101.(4) ?
N22B_4^b N23B_4^b C26B_4^b C27B_4^b . . . . 67.(5) ?
N23B_4^b C26B_4^b C27B_4^b O28B_4^b . . . . -7.(3) ?
N23B_4^b C26B_4^b C27B_4^b O29B_4^b . . . . 175.(2) ?
C25C_4^c N21C_4^c N22C_4^c N23C_4^c . . . . -2.(7) ?
Co2 N21C_4^c N22C_4^c N23C_4^c . . . . -179.(5) ?
N21C_4^c N22C_4^c N23C_4^c C24C_4^c . . . . -4.(6) ?
N21C_4^c N22C_4^c N23C_4^c C26C_4^c . . . . -176.(4) ?
N22C_4^c N23C_4^c C24C_4^c C25C_4^c . . . . 7.(7) ?
C26C_4^c N23C_4^c C24C_4^c C25C_4^c . . . . 179.(5) ?
N23C_4^c C24C_4^c C25C_4^c N21C_4^c . . . . -8.(8) ?
N23C_4^c C24C_4^c C25C_4^c C6_4 . . . . 169.(9) ?
N22C_4^c N21C_4^c C25C_4^c C24C_4^c . . . . 6.(8) ?
Co2 N21C_4^c C25C_4^c C24C_4^c . . . . -176.(6) ?
N22C_4^c N21C_4^c C25C_4^c C6_4 . . . . -172.(6) ?
Co2 N21C_4^c C25C_4^c C6_4 . . . . 6.(8) ?
N1_4 C6_4 C25C_4^c C24C_4^c . . . . -180.(10) ?
C5_4 C6_4 C25C_4^c C24C_4^c . . . . -4.(13) ?
N1_4 C6_4 C25C_4^c N21C_4^c . . . . -3.(7) ?
C5_4 C6_4 C25C_4^c N21C_4^c . . . . 173.(4) ?
C24C_4^c N23C_4^c C26C_4^c C27C_4^c . . . . -91.(6) ?
N22C_4^c N23C_4^c C26C_4^c C27C_4^c . . . . 80.(4) ?
N23C_4^c C26C_4^c C27C_4^c O28C_4^c . . . . -95.(3) ?
N23C_4^c C26C_4^c C27C_4^c O29C_4^c . . . . 84.(3) ?
